data_7124936
loop_
_publ_author_name
'Xi, Sai-Fei'
'Bao, Ling-Yu'
'Lin, Jian-Guo'
'Liu, Qing-Zhu'
'Qiu, Ling'
'Zhang, Feng-Li'
'Wang, Yu-Xia'
'Ding, Zheng-Dong'
'Li, Ke'
'Gu, Zhi-Guo'

_publ_section_title
;
 Enantiomers of tetrahedral metal-organic cages: a new class of highly
 efficient G-quadruplex ligands with potential anticancer activities.
;
_journal_issue 67
_journal_name_full 'Chemical communications (Cambridge, England)'
_journal_page_first 10261
_journal_page_last 10264
_journal_paper_doi 10.1039/c6cc05743h
_journal_volume 52
_journal_year 2016
_chemical_absolute_configuration rm
_chemical_formula_moiety 'C240 H264 N36 Ni4, C F3 O3 S'
_chemical_formula_sum 'C241 H264 F3 N36 Ni4 O3 S'
_chemical_formula_weight 4036.78
_space_group_IT_number 1
_space_group_name_Hall 'P 1'
_space_group_name_H-M_alt 'P 1'
_symmetry_cell_setting triclinic
_symmetry_space_group_name_Hall 'P 1'
_symmetry_space_group_name_H-M 'P 1'
_atom_sites_solution_hydrogens geom
_atom_sites_solution_primary direct
_atom_sites_solution_secondary difmap
_audit_creation_method SHELXL-97
_audit_update_record
;
2016-05-25 deposited with the CCDC.
2016-07-19 downloaded from the CCDC.
;
_cell_angle_alpha 106.518(3)
_cell_angle_beta 103.878(4)
_cell_angle_gamma 112.172(3)
_cell_formula_units_Z 1
_cell_length_a 19.222(3)
_cell_length_b 20.854(3)
_cell_length_c 22.254(3)
_cell_measurement_reflns_used 4445
_cell_measurement_temperature 173(2)
_cell_measurement_theta_max 19.09
_cell_measurement_theta_min 3.01
_cell_volume 7289.5(19)
_computing_structure_refinement 'SHELXL-97 (Sheldrick, 1997)'
_computing_structure_solution 'SHELXS-97 (Sheldrick, 1990)'
_diffrn_ambient_temperature 173(2)
_diffrn_measured_fraction_theta_full 0.983
_diffrn_measured_fraction_theta_max 0.983
_diffrn_measurement_device_type 'PHOTON100 CMOS detector'
_diffrn_measurement_method 'omega scan'
_diffrn_radiation_monochromator 'TRIUMPH curved crystal monochromator'
_diffrn_radiation_source 'fine-focus sealed tube'
_diffrn_radiation_type MoK\a
_diffrn_radiation_wavelength 0.71073
_diffrn_reflns_av_R_equivalents 0.1156
_diffrn_reflns_av_sigmaI/netI 0.2633
_diffrn_reflns_limit_h_max 17
_diffrn_reflns_limit_h_min -17
_diffrn_reflns_limit_k_max 19
_diffrn_reflns_limit_k_min -19
_diffrn_reflns_limit_l_max 20
_diffrn_reflns_limit_l_min -20
_diffrn_reflns_number 33498
_diffrn_reflns_theta_full 19.25
_diffrn_reflns_theta_max 19.25
_diffrn_reflns_theta_min 3.01
_exptl_absorpt_coefficient_mu 0.311
_exptl_absorpt_correction_T_max 0.7443
_exptl_absorpt_correction_T_min 0.5724
_exptl_absorpt_correction_type multi-scan
_exptl_absorpt_process_details 'SADABS (Bruker, 2013)'
_exptl_crystal_colour colorless
_exptl_crystal_density_diffrn 0.920
_exptl_crystal_density_method 'not measured'
_exptl_crystal_description block
_exptl_crystal_F_000 2141
_exptl_crystal_size_max 0.19
_exptl_crystal_size_mid 0.11
_exptl_crystal_size_min 0.05
_platon_squeeze_details
;
;
_refine_diff_density_max 0.697
_refine_diff_density_min -0.306
_refine_diff_density_rms 0.066
_refine_ls_abs_structure_details 'Flack H D (1983), Acta Cryst. A39, 876-881'
_refine_ls_abs_structure_Flack 0.20(2)
_refine_ls_extinction_method none
_refine_ls_goodness_of_fit_ref 1.054
_refine_ls_hydrogen_treatment constr
_refine_ls_matrix_type full
_refine_ls_number_parameters 2917
_refine_ls_number_reflns 21278
_refine_ls_number_restraints 16810
_refine_ls_restrained_S_all 0.945
_refine_ls_R_factor_all 0.1820
_refine_ls_R_factor_gt 0.1010
_refine_ls_shift/su_max 0.002
_refine_ls_shift/su_mean 0.000
_refine_ls_structure_factor_coef Fsqd
_refine_ls_weighting_details 'calc w=1/[\s^2^(Fo^2^)+(0.0741P)^2^+4.6558P] where P=(Fo^2^+2Fc^2^)/3'
_refine_ls_weighting_scheme calc
_refine_ls_wR_factor_gt 0.2209
_refine_ls_wR_factor_ref 0.2438
_reflns_number_gt 9281
_reflns_number_total 21278
_reflns_threshold_expression >2sigma(I)
_cod_data_source_file c6cc05743h2.cif
_cod_data_source_block 1
_cod_depositor_comments
;
The following automatic conversions were performed:

data item '_symmetry_cell_setting' value 'Triclinic' was changed to
'triclinic' in accordance with the
/home/saulius/struct/COD-crude-data/automatic-downloads/DataCite-retrospective/RSC/depositions/lib/dictionaries/cif_core.dic
dictionary named 'cif_core.dic' version 2.4.2 last updated on
2011-04-26.

Automatic conversion script
Id: cif_fix_values 6909 2019-04-08 15:41:33Z antanas 
;
_cod_original_cell_volume 7289.2(17)
_cod_original_sg_symbol_Hall 'P1   '
_cod_original_sg_symbol_H-M 'P1   '
_cod_database_code 7124936

loop_
_symmetry_equiv_pos_as_xyz
'x, y, z'

loop_
_atom_site_label
_atom_site_type_symbol
_atom_site_fract_x
_atom_site_fract_y
_atom_site_fract_z
_atom_site_U_iso_or_equiv
_atom_site_adp_type
_atom_site_occupancy
_atom_site_symmetry_multiplicity
_atom_site_calc_flag
_atom_site_refinement_flags
_atom_site_disorder_assembly
_atom_site_disorder_group
C1A C 0.0626(10) 0.1548(13) 0.5388(7) 0.133(8) Uani 1 1 d DU . .
H1AA H 0.0276 0.1094 0.5439 0.159 Uiso 1 1 calc R . .
H1AB H 0.0550 0.1977 0.5633 0.159 Uiso 1 1 calc R . .
C2A C 0.0363(11) 0.1393(13) 0.4659(7) 0.124(8) Uani 1 1 d DU . .
H2AA H 0.0307 0.0892 0.4400 0.149 Uiso 1 1 calc R . .
H2AB H 0.0794 0.1784 0.4596 0.149 Uiso 1 1 calc R . .
C3A C -0.0452(10) 0.1390(12) 0.4360(8) 0.133(8) Uani 1 1 d DU . .
H3AA H -0.0407 0.1887 0.4616 0.160 Uiso 1 1 calc R . .
H3AB H -0.0894 0.0988 0.4401 0.160 Uiso 1 1 calc R . .
C4A C -0.0654(8) 0.1240(9) 0.3597(7) 0.087(6) Uani 1 1 d DU . .
H4AA H -0.0742 0.0726 0.3336 0.104 Uiso 1 1 calc R . .
H4AB H -0.1162 0.1262 0.3408 0.104 Uiso 1 1 calc R . .
N1A N 0.1180(8) 0.2446(7) 0.3369(7) 0.080(5) Uani 1 1 d DU . .
C5A C 0.0621(8) 0.1747(8) 0.3348(7) 0.079(6) Uani 1 1 d DU . .
N2A N 0.0027(8) 0.1820(7) 0.3531(6) 0.083(5) Uani 1 1 d DU . .
C6A C 0.0160(10) 0.2547(8) 0.3659(8) 0.065(5) Uani 1 1 d DU . .
H6AA H -0.0179 0.2752 0.3774 0.078 Uiso 1 1 calc R . .
C7A C 0.0871(11) 0.2924(9) 0.3591(10) 0.101(7) Uani 1 1 d DU . .
H7AA H 0.1121 0.3450 0.3685 0.121 Uiso 1 1 calc R . .
C8A C 0.0739(10) 0.1105(8) 0.3132(10) 0.090(6) Uani 1 1 d DU . .
H8AA H 0.0365 0.0615 0.3073 0.108 Uiso 1 1 calc R . .
C9A C 0.1561(7) 0.0574(7) 0.2777(7) 0.072(5) Uani 1 1 d DU . .
H9AA H 0.1753 0.0617 0.2404 0.086 Uiso 1 1 calc R . .
C10A C 0.2426(9) 0.0966(7) 0.3990(7) 0.094(7) Uani 1 1 d DU . .
H10A H 0.2124 0.1196 0.4149 0.112 Uiso 1 1 calc R . .
C11A C 0.2245(7) 0.0619(6) 0.3314(7) 0.082(6) Uani 1 1 d DU . .
C12A C 0.2725(9) 0.0293(10) 0.3099(8) 0.092(6) Uani 1 1 d DU . .
H12A H 0.2601 0.0061 0.2626 0.110 Uiso 1 1 calc R . .
C13A C 0.3350(10) 0.0305(10) 0.3546(9) 0.112(7) Uani 1 1 d DU . .
H13A H 0.3655 0.0079 0.3388 0.134 Uiso 1 1 calc R . .
C14A C 0.3541(10) 0.0648(9) 0.4235(8) 0.076(5) Uani 1 1 d DU . .
C15A C 0.3080(10) 0.0970(10) 0.4441(8) 0.101(6) Uani 1 1 d DU . .
C16A C 0.3244(12) 0.1264(10) 0.5134(9) 0.110(7) Uani 1 1 d DU . .
H16A H 0.2918 0.1454 0.5300 0.132 Uiso 1 1 calc R . .
C17A C 0.3880(11) 0.1272(10) 0.5563(8) 0.100(7) Uani 1 1 d DU . .
H17A H 0.4020 0.1517 0.6038 0.120 Uiso 1 1 calc R . .
C18A C 0.4348(11) 0.0945(10) 0.5358(9) 0.103(7) Uani 1 1 d DU . .
H18A H 0.4760 0.0932 0.5682 0.123 Uiso 1 1 calc R . .
C19A C 0.4197(10) 0.0647(9) 0.4685(9) 0.096(7) Uani 1 1 d DU . .
H19A H 0.4519 0.0447 0.4524 0.115 Uiso 1 1 calc R . .
C20A C 0.0831(9) -0.0215(7) 0.2470(8) 0.090(7) Uani 1 1 d DU . .
H20A H 0.1001 -0.0600 0.2321 0.135 Uiso 1 1 calc R . .
H20B H 0.0412 -0.0269 0.2078 0.135 Uiso 1 1 calc R . .
H20C H 0.0606 -0.0286 0.2812 0.135 Uiso 1 1 calc R . .
C1B C 0.1529(9) 0.1747(10) 0.5716(6) 0.080(6) Uani 1 1 d DU . .
H1BA H 0.1585 0.1283 0.5549 0.096 Uiso 1 1 calc R . .
H1BB H 0.1872 0.2125 0.5583 0.096 Uiso 1 1 calc R . .
C2B C 0.1815(9) 0.2066(9) 0.6480(6) 0.074(6) Uani 1 1 d DU . .
H2BA H 0.1751 0.2527 0.6640 0.089 Uiso 1 1 calc R . .
H2BB H 0.1462 0.1686 0.6606 0.089 Uiso 1 1 calc R . .
C3B C 0.2685(9) 0.2271(8) 0.6837(6) 0.073(5) Uani 1 1 d DU . .
H3BA H 0.3017 0.2551 0.6628 0.087 Uiso 1 1 calc R . .
H3BB H 0.2720 0.1794 0.6756 0.087 Uiso 1 1 calc R . .
C4B C 0.3057(9) 0.2747(8) 0.7593(7) 0.113(7) Uani 1 1 d DU . .
H4BA H 0.2835 0.2424 0.7822 0.136 Uiso 1 1 calc R . .
H4BB H 0.3655 0.2939 0.7762 0.136 Uiso 1 1 calc R . .
N1B N 0.2291(8) 0.4135(6) 0.7992(6) 0.066(5) Uani 1 1 d DU . .
C5B C 0.2251(7) 0.3418(7) 0.7891(6) 0.070(6) Uani 1 1 d DU . .
N2B N 0.2893(7) 0.3395(7) 0.7769(6) 0.069(5) Uani 1 1 d DU . .
C6B C 0.3345(9) 0.4079(8) 0.7781(9) 0.076(6) Uani 1 1 d DU . .
H6BA H 0.3837 0.4229 0.7705 0.092 Uiso 1 1 calc R . .
C7B C 0.2984(10) 0.4513(8) 0.7916(8) 0.065(6) Uani 1 1 d DU . .
H7BA H 0.3192 0.5021 0.7954 0.077 Uiso 1 1 calc R . .
C8B C 0.1583(8) 0.2838(7) 0.7921(8) 0.054(5) Uani 1 1 d DU . .
H8BA H 0.1546 0.2362 0.7893 0.064 Uiso 1 1 calc R . .
C9B C 0.0281(7) 0.2483(7) 0.8040(6) 0.049(5) Uani 1 1 d DU . .
H9BA H 0.0215 0.2777 0.8444 0.059 Uiso 1 1 calc R . .
C10B C -0.1212(7) 0.2058(7) 0.7497(8) 0.078(6) Uani 1 1 d DU . .
H10B H -0.1251 0.2182 0.7929 0.094 Uiso 1 1 calc R . .
C11B C -0.0492(7) 0.2164(5) 0.7433(7) 0.074(6) Uani 1 1 d DU . .
C12B C -0.0448(10) 0.1967(9) 0.6779(7) 0.113(7) Uani 1 1 d DU . .
H12B H 0.0057 0.2035 0.6749 0.136 Uiso 1 1 calc R . .
C13B C -0.1115(11) 0.1682(10) 0.6195(8) 0.122(8) Uani 1 1 d DU . .
H13B H -0.1074 0.1574 0.5764 0.147 Uiso 1 1 calc R . .
C14B C -0.1858(9) 0.1555(10) 0.6255(9) 0.095(7) Uani 1 1 d DU . .
C15B C -0.1884(8) 0.1759(9) 0.6897(8) 0.082(6) Uani 1 1 d DU . .
C16B C -0.2605(12) 0.1679(12) 0.6958(10) 0.165(9) Uani 1 1 d DU . .
H16B H -0.2621 0.1872 0.7394 0.198 Uiso 1 1 calc R . .
C17B C -0.3285(11) 0.1321(13) 0.6390(12) 0.177(10) Uani 1 1 d DU . .
H17B H -0.3797 0.1195 0.6428 0.213 Uiso 1 1 calc R . .
C18B C -0.3262(12) 0.1123(11) 0.5730(11) 0.134(9) Uani 1 1 d DU . .
H18B H -0.3747 0.0911 0.5339 0.161 Uiso 1 1 calc R . .
C19B C -0.2553(12) 0.1237(10) 0.5662(8) 0.121(8) Uani 1 1 d DU . .
H19B H -0.2526 0.1106 0.5226 0.145 Uiso 1 1 calc R . .
C20B C 0.0337(10) 0.1796(8) 0.8152(8) 0.102(8) Uani 1 1 d DU . .
H20D H -0.0166 0.1476 0.8185 0.153 Uiso 1 1 calc R . .
H20E H 0.0804 0.1986 0.8574 0.153 Uiso 1 1 calc R . .
H20F H 0.0407 0.1495 0.7767 0.153 Uiso 1 1 calc R . .
C1C C 0.5924(10) 0.5009(6) 0.5299(8) 0.077(6) Uani 1 1 d DU . .
H1CA H 0.5920 0.5231 0.5754 0.093 Uiso 1 1 calc R . .
H1CB H 0.6480 0.5077 0.5366 0.093 Uiso 1 1 calc R . .
C2C C 0.5322(10) 0.4160(6) 0.4962(8) 0.061(5) Uani 1 1 d DU . .
H2CA H 0.4760 0.4088 0.4847 0.073 Uiso 1 1 calc R . .
H2CB H 0.5373 0.3923 0.4532 0.073 Uiso 1 1 calc R . .
C3C C 0.5465(9) 0.3769(7) 0.5413(9) 0.099(7) Uani 1 1 d DU . .
H3CA H 0.5479 0.4044 0.5863 0.119 Uiso 1 1 calc R . .
H3CB H 0.6003 0.3789 0.5484 0.119 Uiso 1 1 calc R . .
C4C C 0.4800(8) 0.2937(8) 0.5108(9) 0.123(8) Uani 1 1 d DU . .
H4CA H 0.4891 0.2629 0.4735 0.148 Uiso 1 1 calc R . .
H4CB H 0.4838 0.2738 0.5462 0.148 Uiso 1 1 calc R . .
N1C N 0.2755(8) 0.2615(8) 0.4093(7) 0.083(5) Uani 1 1 d DU . .
C5C C 0.3515(8) 0.2625(7) 0.4180(6) 0.076(6) Uani 1 1 d DU . .
N2C N 0.3981(8) 0.2855(7) 0.4840(6) 0.093(6) Uani 1 1 d DU . .
C6C C 0.3534(10) 0.2999(9) 0.5194(7) 0.065(6) Uani 1 1 d DU . .
H6CA H 0.3692 0.3157 0.5672 0.078 Uiso 1 1 calc R . .
C7C C 0.2810(10) 0.2879(10) 0.4749(9) 0.086(6) Uani 1 1 d DU . .
H7CA H 0.2408 0.2968 0.4881 0.104 Uiso 1 1 calc R . .
C8C C 0.3713(9) 0.2397(9) 0.3606(6) 0.074(6) Uani 1 1 d DU . .
H8CA H 0.4209 0.2382 0.3640 0.089 Uiso 1 1 calc R . .
C9C C 0.3360(9) 0.2026(8) 0.2401(7) 0.106(7) Uani 1 1 d DU . .
H9CA H 0.2856 0.1570 0.2029 0.127 Uiso 1 1 calc R . .
C10C C 0.4041(8) 0.3397(7) 0.2592(7) 0.053(5) Uani 1 1 d DU . .
H10C H 0.4283 0.3540 0.3067 0.064 Uiso 1 1 calc R . .
C11C C 0.3555(7) 0.2645(7) 0.2152(7) 0.083(6) Uani 1 1 d DU . .
C12C C 0.3240(11) 0.2455(8) 0.1450(7) 0.096(7) Uani 1 1 d DU . .
H12C H 0.2909 0.1932 0.1143 0.115 Uiso 1 1 calc R . .
C13C C 0.3388(11) 0.2983(8) 0.1194(8) 0.089(6) Uani 1 1 d DU . .
H13C H 0.3182 0.2833 0.0715 0.107 Uiso 1 1 calc R . .
C14C C 0.3847(10) 0.3749(8) 0.1638(7) 0.067(5) Uani 1 1 d DU . .
C15C C 0.4178(10) 0.3951(7) 0.2335(7) 0.065(5) Uani 1 1 d DU . .
C16C C 0.4693(10) 0.4711(8) 0.2780(7) 0.080(6) Uani 1 1 d DU . .
H16C H 0.4926 0.4849 0.3254 0.096 Uiso 1 1 calc R . .
C17C C 0.4865(11) 0.5257(8) 0.2543(8) 0.077(6) Uani 1 1 d DU . .
H17C H 0.5175 0.5781 0.2848 0.093 Uiso 1 1 calc R . .
C18C C 0.4577(11) 0.5034(9) 0.1832(8) 0.078(6) Uani 1 1 d DU . .
H18C H 0.4735 0.5412 0.1661 0.093 Uiso 1 1 calc R . .
C19C C 0.4093(11) 0.4313(9) 0.1396(7) 0.073(6) Uani 1 1 d DU . .
H19C H 0.3912 0.4178 0.0920 0.088 Uiso 1 1 calc R . .
C20C C 0.4052(12) 0.1810(11) 0.2470(11) 0.132(9) Uani 1 1 d DU . .
H20G H 0.4121 0.1678 0.2036 0.198 Uiso 1 1 calc R . .
H20H H 0.3912 0.1372 0.2588 0.198 Uiso 1 1 calc R . .
H20I H 0.4562 0.2243 0.2828 0.198 Uiso 1 1 calc R . .
C1D C 0.5747(12) 0.5434(7) 0.4904(9) 0.108(7) Uani 1 1 d DU . .
H1DA H 0.5177 0.5331 0.4813 0.129 Uiso 1 1 calc R . .
H1DB H 0.5774 0.5218 0.4457 0.129 Uiso 1 1 calc R . .
C2D C 0.6275(10) 0.6278(6) 0.5204(7) 0.062(5) Uani 1 1 d DU . .
H2DA H 0.6854 0.6398 0.5322 0.075 Uiso 1 1 calc R . .
H2DB H 0.6214 0.6514 0.5628 0.075 Uiso 1 1 calc R . .
C3D C 0.6049(11) 0.6618(7) 0.4705(6) 0.067(5) Uani 1 1 d DU . .
H3DA H 0.6271 0.6515 0.4352 0.081 Uiso 1 1 calc R . .
H3DB H 0.5447 0.6368 0.4474 0.081 Uiso 1 1 calc R . .
C4D C 0.6384(11) 0.7476(7) 0.5072(7) 0.113(7) Uani 1 1 d DU . .
H4DA H 0.6987 0.7735 0.5241 0.135 Uiso 1 1 calc R . .
H4DB H 0.6178 0.7668 0.4749 0.135 Uiso 1 1 calc R . .
N1D N 0.6133(8) 0.7957(7) 0.6699(6) 0.059(5) Uani 1 1 d DU . .
C5D C 0.6587(8) 0.7889(7) 0.6308(6) 0.075(6) Uani 1 1 d DU . .
N2D N 0.6133(8) 0.7652(7) 0.5650(6) 0.103(6) Uani 1 1 d DU . .
C6D C 0.5379(8) 0.7572(9) 0.5593(7) 0.067(6) Uani 1 1 d DU . .
H6DA H 0.4936 0.7414 0.5185 0.080 Uiso 1 1 calc R . .
C7D C 0.5383(9) 0.7763(8) 0.6237(8) 0.059(5) Uani 1 1 d DU . .
H7DA H 0.4936 0.7762 0.6349 0.071 Uiso 1 1 calc R . .
C8D C 0.7419(7) 0.8070(8) 0.6599(6) 0.048(5) Uani 1 1 d DU . .
H8DA H 0.7742 0.8032 0.6341 0.057 Uiso 1 1 calc R . .
C9D C 0.8542(8) 0.8444(8) 0.7607(7) 0.081(6) Uani 1 1 d DU . .
H9DA H 0.8771 0.8897 0.8048 0.098 Uiso 1 1 calc R . .
C10D C 0.8060(9) 0.7075(7) 0.7401(7) 0.080(6) Uani 1 1 d DU . .
H10D H 0.7653 0.6921 0.6973 0.096 Uiso 1 1 calc R . .
C11D C 0.8572(8) 0.7823(8) 0.7805(7) 0.094(6) Uani 1 1 d DU . .
C12D C 0.9128(11) 0.8011(9) 0.8456(7) 0.099(6) Uani 1 1 d DU . .
H12D H 0.9434 0.8531 0.8770 0.118 Uiso 1 1 calc R . .
C13D C 0.9249(11) 0.7496(9) 0.8655(8) 0.098(6) Uani 1 1 d DU . .
H13D H 0.9688 0.7651 0.9063 0.117 Uiso 1 1 calc R . .
C14D C 0.8714(11) 0.6737(8) 0.8246(8) 0.088(6) Uani 1 1 d DU . .
C15D C 0.8136(11) 0.6530(8) 0.7623(8) 0.076(5) Uani 1 1 d DU . .
C16D C 0.7589(12) 0.5767(10) 0.7223(9) 0.120(7) Uani 1 1 d DU . .
H16D H 0.7183 0.5600 0.6790 0.144 Uiso 1 1 calc R . .
C17D C 0.7662(13) 0.5268(9) 0.7482(10) 0.123(7) Uani 1 1 d DU . .
H17D H 0.7261 0.4746 0.7240 0.148 Uiso 1 1 calc R . .
C18D C 0.8306(13) 0.5485(10) 0.8095(10) 0.124(7) Uani 1 1 d DU . .
H18D H 0.8367 0.5107 0.8225 0.149 Uiso 1 1 calc R . .
C19D C 0.8832(11) 0.6229(10) 0.8493(8) 0.080(6) Uani 1 1 d DU . .
H19D H 0.9256 0.6395 0.8916 0.096 Uiso 1 1 calc R . .
C20D C 0.9130(10) 0.8682(10) 0.7257(9) 0.094(7) Uani 1 1 d DU . .
H20J H 0.9104 0.9095 0.7141 0.141 Uiso 1 1 calc R . .
H20K H 0.8974 0.8245 0.6840 0.141 Uiso 1 1 calc R . .
H20L H 0.9688 0.8859 0.7565 0.141 Uiso 1 1 calc R . .
C1E C 0.0617(8) 0.4578(8) 0.2423(8) 0.054(5) Uani 1 1 d DU . .
H1EA H 0.0390 0.4654 0.2015 0.065 Uiso 1 1 calc R . .
H1EB H 0.0914 0.5079 0.2820 0.065 Uiso 1 1 calc R . .
C2E C 0.1208(8) 0.4281(8) 0.2326(8) 0.052(5) Uani 1 1 d DU . .
H2EA H 0.1417 0.4193 0.2730 0.063 Uiso 1 1 calc R . .
H2EB H 0.0904 0.3782 0.1927 0.063 Uiso 1 1 calc R . .
C3E C 0.1923(8) 0.4787(8) 0.2224(8) 0.055(5) Uani 1 1 d DU . .
H3EA H 0.2213 0.5295 0.2610 0.066 Uiso 1 1 calc R . .
H3EB H 0.1719 0.4850 0.1803 0.066 Uiso 1 1 calc R . .
C4E C 0.2526(8) 0.4493(7) 0.2169(6) 0.052(5) Uani 1 1 d DU . .
H4EA H 0.2295 0.4075 0.1711 0.062 Uiso 1 1 calc R . .
H4EB H 0.3034 0.4908 0.2214 0.062 Uiso 1 1 calc R . .
N1E N 0.2686(7) 0.3456(6) 0.3237(5) 0.050(4) Uani 1 1 d DU . .
C5E C 0.2380(8) 0.3476(6) 0.2614(6) 0.063(5) Uani 1 1 d DU . .
N2E N 0.2730(7) 0.4210(5) 0.2685(6) 0.059(4) Uani 1 1 d DU . .
C6E C 0.3233(9) 0.4646(7) 0.3353(6) 0.040(5) Uani 1 1 d DU . .
H6EA H 0.3539 0.5187 0.3558 0.048 Uiso 1 1 calc R . .
C7E C 0.3229(9) 0.4177(7) 0.3685(7) 0.052(5) Uani 1 1 d DU . .
H7EA H 0.3553 0.4336 0.4148 0.063 Uiso 1 1 calc R . .
C8E C 0.1784(9) 0.2809(6) 0.2019(6) 0.057(5) Uani 1 1 d DU A .
H8EA H 0.1559 0.2826 0.1598 0.068 Uiso 1 1 calc R . .
C9E C 0.0859(7) 0.1461(6) 0.1531(6) 0.073(5) Uani 0.665(13) 1 d PDU A 1
H9EA H 0.1023 0.1059 0.1528 0.087 Uiso 0.665(13) 1 calc PR A 1
C10E C -0.0211(10) 0.1657(11) 0.1887(9) 0.084(7) Uani 0.665(13) 1 d PDU A 1
H10E H 0.0096 0.2191 0.2028 0.101 Uiso 0.665(13) 1 calc PR A 1
C11E C 0.0089(7) 0.1198(9) 0.1642(6) 0.066(6) Uani 0.665(13) 1 d PDU A 1
C12E C -0.0353(11) 0.0405(9) 0.1494(12) 0.061(6) Uani 0.665(13) 1 d PDU A 1
H12E H -0.0119 0.0085 0.1374 0.074 Uiso 0.665(13) 1 calc PR A 1
C13E C -0.1091(12) 0.0108(11) 0.1522(14) 0.077(7) Uani 0.665(13) 1 d PDU A 1
H13E H -0.1390 -0.0424 0.1393 0.092 Uiso 0.665(13) 1 calc PR A 1
C14E C -0.1420(13) 0.0583(12) 0.1743(14) 0.082(7) Uani 0.665(13) 1 d PDU A 1
C15E C -0.0960(12) 0.1361(12) 0.1935(14) 0.086(7) Uani 0.665(13) 1 d PDU A 1
C16E C -0.1206(16) 0.1888(12) 0.2200(15) 0.141(10) Uani 0.665(13) 1 d PDU A 1
H16E H -0.0907 0.2406 0.2279 0.169 Uiso 0.665(13) 1 calc PR A 1
C17E C -0.1886(17) 0.1644(14) 0.2345(16) 0.166(12) Uani 0.665(13) 1 d PDU A 1
H17E H -0.2063 0.1988 0.2544 0.199 Uiso 0.665(13) 1 calc PR A 1
C18E C -0.2315(15) 0.0860(15) 0.2186(15) 0.142(10) Uani 0.665(13) 1 d PDU A 1
H18E H -0.2806 0.0683 0.2261 0.170 Uiso 0.665(13) 1 calc PR A 1
C19E C -0.2079(15) 0.0342(13) 0.1936(15) 0.117(8) Uani 0.665(13) 1 d PDU A 1
H19E H -0.2352 -0.0165 0.1893 0.140 Uiso 0.665(13) 1 calc PR A 1
C9V C 0.0859(7) 0.1461(6) 0.1531(6) 0.073(5) Uani 0.335(13) 1 d PU A 2
H9V H 0.0990 0.1041 0.1536 0.087 Uiso 0.335(13) 1 calc PR A 2
C10V C -0.0450(11) 0.0523(13) 0.1492(12) 0.072(8) Uani 0.335(13) 1 d PDU A 2
H10F H -0.0285 0.0142 0.1402 0.086 Uiso 0.335(13) 1 calc PR A 2
C11V C 0.0052(10) 0.1241(12) 0.1588(7) 0.071(7) Uani 0.335(13) 1 d PDU A 2
C12V C -0.0183(17) 0.1818(16) 0.177(2) 0.088(8) Uani 0.335(13) 1 d PDU A 2
H12F H 0.0176 0.2324 0.1853 0.105 Uiso 0.335(13) 1 calc PR A 2
C13V C -0.0906(19) 0.1657(18) 0.182(3) 0.091(9) Uani 0.335(13) 1 d PDU A 2
H13F H -0.1065 0.2042 0.1926 0.109 Uiso 0.335(13) 1 calc PR A 2
C14V C -0.1422(18) 0.0919(18) 0.173(3) 0.094(8) Uani 0.335(13) 1 d PDU A 2
C15V C -0.1209(17) 0.0352(17) 0.153(3) 0.086(8) Uani 0.335(13) 1 d PDU A 2
C16V C -0.170(2) -0.0371(17) 0.147(2) 0.094(11) Uani 0.335(13) 1 d PDU A 2
H16F H -0.1522 -0.0745 0.1390 0.113 Uiso 0.335(13) 1 calc PR A 2
C17V C -0.242(2) -0.054(2) 0.152(2) 0.113(11) Uani 0.335(13) 1 d PDU A 2
H17F H -0.2776 -0.1039 0.1446 0.135 Uiso 0.335(13) 1 calc PR A 2
C18V C -0.267(2) 0.003(2) 0.168(2) 0.123(11) Uani 0.335(13) 1 d PDU A 2
H18F H -0.3154 -0.0076 0.1764 0.147 Uiso 0.335(13) 1 calc PR A 2
C19V C -0.220(2) 0.073(2) 0.172(3) 0.117(10) Uani 0.335(13) 1 d PDU A 2
H19F H -0.2406 0.1084 0.1738 0.140 Uiso 0.335(13) 1 calc PR A 2
C20E C 0.0677(10) 0.1419(9) 0.0802(6) 0.083(6) Uani 1 1 d DU . .
H20M H 0.0215 0.0920 0.0477 0.124 Uiso 1 1 calc R A 1
H20N H 0.1158 0.1489 0.0694 0.124 Uiso 1 1 calc R A 1
H20O H 0.0542 0.1821 0.0773 0.124 Uiso 1 1 calc R A 1
C1F C -0.0088(8) 0.4029(8) 0.2536(9) 0.068(5) Uani 1 1 d DU . .
H1FA H -0.0444 0.3562 0.2108 0.081 Uiso 1 1 calc R . .
H1FB H 0.0139 0.3879 0.2889 0.081 Uiso 1 1 calc R . .
C2F C -0.0586(8) 0.4377(8) 0.2754(8) 0.059(5) Uani 1 1 d DU . .
H2FA H -0.0856 0.4479 0.2381 0.071 Uiso 1 1 calc R . .
H2FB H -0.0219 0.4872 0.3153 0.071 Uiso 1 1 calc R . .
C3F C -0.1235(8) 0.3878(7) 0.2939(7) 0.048(5) Uani 1 1 d DU . .
H3FA H -0.0983 0.3704 0.3256 0.057 Uiso 1 1 calc R . .
H3FB H -0.1660 0.3422 0.2522 0.057 Uiso 1 1 calc R . .
C4F C -0.1630(7) 0.4307(7) 0.3271(6) 0.064(5) Uani 1 1 d DU . .
H4FA H -0.1926 0.4439 0.2938 0.077 Uiso 1 1 calc R . .
H4FB H -0.2032 0.3972 0.3400 0.077 Uiso 1 1 calc R . .
N1F N -0.0083(7) 0.6230(6) 0.4567(6) 0.056(4) Uani 1 1 d DU D .
C5F C -0.0690(8) 0.5724(6) 0.3917(6) 0.073(5) Uani 1 1 d DU . .
N2F N -0.1023(8) 0.5003(6) 0.3875(6) 0.076(5) Uani 1 1 d DU . .
C6F C -0.0634(10) 0.5044(8) 0.4500(7) 0.063(5) Uani 1 1 d DU . .
H6FA H -0.0730 0.4624 0.4618 0.076 Uiso 1 1 calc R . .
C7F C -0.0088(10) 0.5785(8) 0.4921(7) 0.066(5) Uani 1 1 d DU . .
H7FA H 0.0240 0.5968 0.5388 0.079 Uiso 1 1 calc R . .
C8F C -0.0870(9) 0.5980(7) 0.3402(7) 0.061(5) Uani 1 1 d DU . .
H8FA H -0.1299 0.5656 0.2965 0.074 Uiso 1 1 calc R . .
C9F C -0.0497(7) 0.7000(7) 0.3036(6) 0.058(5) Uani 1 1 d DU . .
H9FA H -0.0503 0.7487 0.3259 0.070 Uiso 1 1 calc R . .
C10F C 0.0579(8) 0.6761(8) 0.2715(6) 0.057(5) Uani 1 1 d DU . .
H10G H 0.0351 0.6276 0.2727 0.068 Uiso 1 1 calc R . .
C11F C 0.0250(7) 0.7228(7) 0.2857(5) 0.073(6) Uani 1 1 d DU . .
C12F C 0.0568(9) 0.7931(7) 0.2789(8) 0.070(6) Uani 1 1 d DU . .
H12G H 0.0278 0.8212 0.2806 0.084 Uiso 1 1 calc R . .
C13F C 0.1268(10) 0.8196(9) 0.2703(9) 0.083(6) Uani 1 1 d DU . .
H13G H 0.1535 0.8706 0.2752 0.100 Uiso 1 1 calc R . .
C14F C 0.1603(10) 0.7722(9) 0.2541(9) 0.076(6) Uani 1 1 d DU . .
C15F C 0.1265(9) 0.7011(9) 0.2551(9) 0.072(5) Uani 1 1 d DU . .
C16F C 0.1597(11) 0.6522(9) 0.2388(9) 0.088(6) Uani 1 1 d DU . .
H16G H 0.1355 0.6020 0.2362 0.106 Uiso 1 1 calc R . .
C17F C 0.2290(11) 0.6812(9) 0.2268(9) 0.094(6) Uani 1 1 d DU . .
H17G H 0.2542 0.6502 0.2173 0.113 Uiso 1 1 calc R . .
C18F C 0.2662(10) 0.7557(9) 0.2277(8) 0.075(6) Uani 1 1 d DU . .
H18G H 0.3161 0.7746 0.2215 0.090 Uiso 1 1 calc R . .
C19F C 0.2284(10) 0.7980(9) 0.2375(9) 0.082(6) Uani 1 1 d DU . .
H19G H 0.2477 0.8449 0.2331 0.099 Uiso 1 1 calc R . .
C20F C -0.1272(8) 0.6526(10) 0.2412(7) 0.097(8) Uani 1 1 d DU . .
H20P H -0.1739 0.6396 0.2546 0.145 Uiso 1 1 calc R . .
H20Q H -0.1280 0.6058 0.2145 0.145 Uiso 1 1 calc R . .
H20R H -0.1303 0.6814 0.2136 0.145 Uiso 1 1 calc R . .
C1G C 0.5091(10) 0.7058(10) 0.9611(11) 0.114(7) Uani 1 1 d DU . .
H1GA H 0.5112 0.7310 0.9296 0.137 Uiso 1 1 calc R . .
H1GB H 0.5530 0.7433 1.0062 0.137 Uiso 1 1 calc R . .
C2G C 0.4270(10) 0.6823(10) 0.9676(12) 0.126(7) Uani 1 1 d DU . .
H2GA H 0.4301 0.6706 1.0080 0.151 Uiso 1 1 calc R . .
H2GB H 0.3849 0.6353 0.9269 0.151 Uiso 1 1 calc R . .
C3G C 0.4019(8) 0.7443(8) 0.9746(9) 0.094(6) Uani 1 1 d DU . .
H3GA H 0.4032 0.7596 0.9365 0.113 Uiso 1 1 calc R . .
H3GB H 0.4404 0.7896 1.0178 0.113 Uiso 1 1 calc R . .
C4G C 0.3135(9) 0.7129(8) 0.9738(8) 0.111(7) Uani 1 1 d DU . .
H4GA H 0.3126 0.6986 1.0124 0.134 Uiso 1 1 calc R . .
H4GB H 0.2969 0.7531 0.9790 0.134 Uiso 1 1 calc R . .
N1G N 0.1725(8) 0.5232(7) 0.8307(6) 0.071(5) Uani 1 1 d DU . .
C5G C 0.2240(8) 0.5723(7) 0.8993(7) 0.095(6) Uani 1 1 d DU . .
N2G N 0.2566(8) 0.6470(6) 0.9102(7) 0.095(5) Uani 1 1 d DU . .
C6G C 0.2269(12) 0.6453(9) 0.8474(7) 0.095(6) Uani 1 1 d DU . .
H6GA H 0.2391 0.6891 0.8380 0.114 Uiso 1 1 calc R . .
C7G C 0.1769(12) 0.5714(9) 0.7994(8) 0.103(7) Uani 1 1 d DU . .
H7GA H 0.1498 0.5563 0.7521 0.123 Uiso 1 1 calc R . .
C8G C 0.2389(11) 0.5437(7) 0.9491(7) 0.085(6) Uani 1 1 d DU B .
H8GA H 0.2742 0.5749 0.9956 0.102 Uiso 1 1 calc R . .
C9G C 0.2133(9) 0.4328(7) 0.9720(6) 0.091(5) Uani 0.657(14) 1 d PDU B 5
H9GA H 0.1570 0.3900 0.9561 0.109 Uiso 0.657(14) 1 calc PR B 5
C10G C 0.3295(10) 0.4177(11) 0.9517(9) 0.090(7) Uani 0.657(14) 1 d PDU B 5
H10H H 0.3549 0.4688 0.9567 0.108 Uiso 0.657(14) 1 calc PR B 5
C11G C 0.2579(10) 0.3898(8) 0.9609(6) 0.089(7) Uani 0.657(14) 1 d PDU B 5
C12G C 0.2264(14) 0.3142(10) 0.9567(14) 0.104(8) Uani 0.657(14) 1 d PDU B 5
H12H H 0.1763 0.2928 0.9622 0.125 Uiso 0.657(14) 1 calc PR B 5
C13G C 0.2636(13) 0.2711(11) 0.9454(12) 0.073(7) Uani 0.657(14) 1 d PDU B 5
H13H H 0.2410 0.2215 0.9444 0.087 Uiso 0.657(14) 1 calc PR B 5
C14G C 0.3353(13) 0.3006(12) 0.9353(15) 0.062(6) Uani 0.657(14) 1 d PDU B 5
C15G C 0.3654(14) 0.3726(13) 0.9352(16) 0.121(8) Uani 0.657(14) 1 d PDU B 5
C16G C 0.4414(15) 0.4090(13) 0.9315(16) 0.127(8) Uani 0.657(14) 1 d PDU B 5
H16H H 0.4608 0.4583 0.9317 0.152 Uiso 0.657(14) 1 calc PR B 5
C17G C 0.4871(15) 0.3722(16) 0.9275(16) 0.117(9) Uani 0.657(14) 1 d PDU B 5
H17H H 0.5389 0.3948 0.9252 0.140 Uiso 0.657(14) 1 calc PR B 5
C18G C 0.4538(16) 0.2994(16) 0.9271(16) 0.094(8) Uani 0.657(14) 1 d PDU B 5
H18H H 0.4843 0.2728 0.9228 0.113 Uiso 0.657(14) 1 calc PR B 5
C19G C 0.3813(16) 0.2638(13) 0.9325(16) 0.088(8) Uani 0.657(14) 1 d PDU B 5
H19H H 0.3633 0.2154 0.9342 0.106 Uiso 0.657(14) 1 calc PR B 5
C9T C 0.2133(9) 0.4328(7) 0.9720(6) 0.091(5) Uani 0.343(14) 1 d PU B 6
H9TA H 0.1606 0.3850 0.9547 0.109 Uiso 0.343(14) 1 calc PR B 6
C10T C 0.2622(16) 0.3351(13) 0.9558(12) 0.087(8) Uani 0.343(14) 1 d PDU B 6
H10I H 0.2154 0.3014 0.9596 0.104 Uiso 0.343(14) 1 calc PR B 6
C11T C 0.2745(12) 0.4053(12) 0.9641(7) 0.094(8) Uani 0.343(14) 1 d PDU B 6
C12T C 0.3466(17) 0.4560(17) 0.960(2) 0.103(10) Uani 0.343(14) 1 d PDU B 6
H12I H 0.3517 0.5017 0.9568 0.123 Uiso 0.343(14) 1 calc PR B 6
C13T C 0.4075(17) 0.4380(18) 0.962(3) 0.112(9) Uani 0.343(14) 1 d PDU B 6
H13I H 0.4598 0.4758 0.9697 0.134 Uiso 0.343(14) 1 calc PR B 6
C14T C 0.395(2) 0.3642(18) 0.953(2) 0.108(8) Uani 0.343(14) 1 d PDU B 6
C15T C 0.3174(19) 0.3109(16) 0.942(2) 0.083(8) Uani 0.343(14) 1 d PDU B 6
C16T C 0.305(2) 0.2422(18) 0.945(2) 0.080(9) Uani 0.343(14) 1 d PDU B 6
H16I H 0.2614 0.2138 0.9547 0.097 Uiso 0.343(14) 1 calc PR B 6
C17T C 0.358(3) 0.217(2) 0.933(2) 0.089(11) Uani 0.343(14) 1 d PDU B 6
H17I H 0.3435 0.1650 0.9215 0.106 Uiso 0.343(14) 1 calc PR B 6
C18T C 0.434(3) 0.268(2) 0.937(3) 0.102(10) Uani 0.343(14) 1 d PDU B 6
H18I H 0.4738 0.2522 0.9346 0.123 Uiso 0.343(14) 1 calc PR B 6
C19T C 0.452(2) 0.340(2) 0.943(3) 0.102(9) Uani 0.343(14) 1 d PDU B 6
H19I H 0.5007 0.3720 0.9415 0.122 Uiso 0.343(14) 1 calc PR B 6
C20G C 0.2282(12) 0.4752(9) 1.0446(6) 0.095(6) Uani 1 1 d DU . .
H21S H 0.1955 0.5016 1.0460 0.143 Uiso 1 1 calc R B 5
H21T H 0.2862 0.5125 1.0698 0.143 Uiso 1 1 calc R B 5
H21U H 0.2126 0.4392 1.0653 0.143 Uiso 1 1 calc R B 5
C1H C 0.5249(12) 0.6401(10) 0.9356(11) 0.117(7) Uani 1 1 d DU . .
H1HA H 0.5453 0.6291 0.9746 0.140 Uiso 1 1 calc R . .
H1HB H 0.4722 0.5948 0.9031 0.140 Uiso 1 1 calc R . .
C2H C 0.5828(11) 0.6496(10) 0.9020(10) 0.103(7) Uani 1 1 d DU . .
H2HA H 0.6339 0.6975 0.9328 0.124 Uiso 1 1 calc R . .
H2HB H 0.5599 0.6558 0.8605 0.124 Uiso 1 1 calc R . .
C3H C 0.6046(10) 0.5866(9) 0.8818(8) 0.077(6) Uani 1 1 d DU . .
H3HA H 0.5551 0.5392 0.8473 0.092 Uiso 1 1 calc R . .
H3HB H 0.6241 0.5771 0.9222 0.092 Uiso 1 1 calc R . .
C4H C 0.6715(10) 0.6058(9) 0.8525(8) 0.120(7) Uani 1 1 d DU . .
H4HA H 0.7249 0.6448 0.8897 0.144 Uiso 1 1 calc R . .
H4HB H 0.6758 0.5595 0.8313 0.144 Uiso 1 1 calc R . .
N1H N 0.6407(9) 0.7125(7) 0.7504(6) 0.094(6) Uani 1 1 d DU . .
C5H C 0.6788(8) 0.7090(7) 0.8114(7) 0.104(6) Uani 1 1 d DU . .
N2H N 0.6510(8) 0.6344(6) 0.8016(6) 0.081(5) Uani 1 1 d DU . .
C6H C 0.5980(9) 0.5916(7) 0.7350(6) 0.052(5) Uani 1 1 d DU . .
H6HA H 0.5714 0.5376 0.7128 0.063 Uiso 1 1 calc R . .
C7H C 0.5890(10) 0.6387(8) 0.7053(7) 0.077(6) Uani 1 1 d DU . .
H7HA H 0.5524 0.6224 0.6603 0.092 Uiso 1 1 calc R . .
C8H C 0.7384(10) 0.7756(7) 0.8698(7) 0.075(6) Uani 1 1 d DU . .
H8HA H 0.7668 0.7743 0.9103 0.090 Uiso 1 1 calc R . .
C9H C 0.8132(8) 0.9144(7) 0.9245(7) 0.095(7) Uani 1 1 d DU . .
H9HA H 0.8426 0.9467 0.9038 0.114 Uiso 1 1 calc R . .
C10H C 0.7031(9) 0.9188(9) 0.9644(7) 0.091(6) Uani 1 1 d DU . .
H10J H 0.6785 0.8651 0.9501 0.110 Uiso 1 1 calc R . .
C11H C 0.7733(9) 0.9560(7) 0.9567(5) 0.082(6) Uani 1 1 d DU . .
C12H C 0.8092(11) 1.0355(8) 0.9783(9) 0.099(7) Uani 1 1 d DU . .
H12J H 0.8570 1.0613 0.9714 0.119 Uiso 1 1 calc R . .
C13H C 0.7765(11) 1.0759(9) 1.0090(10) 0.134(9) Uani 1 1 d DU . .
H13J H 0.8033 1.1300 1.0267 0.160 Uiso 1 1 calc R . .
C14H C 0.7040(11) 1.0369(11) 1.0138(11) 0.120(8) Uani 1 1 d DU . .
C15H C 0.6667(11) 0.9594(11) 0.9935(10) 0.118(7) Uani 1 1 d DU . .
C16H C 0.5957(13) 0.9216(11) 1.0049(12) 0.152(9) Uani 1 1 d DU . .
H16J H 0.5693 0.8681 0.9914 0.183 Uiso 1 1 calc R . .
C17H C 0.5678(12) 0.9666(12) 1.0364(10) 0.127(8) Uani 1 1 d DU . .
H17J H 0.5204 0.9445 1.0452 0.152 Uiso 1 1 calc R . .
C18H C 0.6091(13) 1.0472(12) 1.0563(9) 0.125(8) Uani 1 1 d DU . .
H18J H 0.5892 1.0774 1.0795 0.150 Uiso 1 1 calc R . .
C19H C 0.6746(13) 1.0818(10) 1.0435(10) 0.121(8) Uani 1 1 d DU . .
H19J H 0.6993 1.1349 1.0546 0.145 Uiso 1 1 calc R . .
C20H C 0.8792(10) 0.9147(10) 0.9764(8) 0.123(9) Uani 1 1 d DU . .
H20S H 0.9161 0.9669 1.0112 0.184 Uiso 1 1 calc R . .
H20T H 0.9099 0.8954 0.9543 0.184 Uiso 1 1 calc R . .
H20U H 0.8549 0.8822 0.9979 0.184 Uiso 1 1 calc R . .
C1I C -0.0795(10) 0.5516(6) 0.6488(7) 0.066(5) Uani 1 1 d DU . .
H1IA H -0.1347 0.5471 0.6350 0.079 Uiso 1 1 calc R . .
H1IB H -0.0627 0.5497 0.6099 0.079 Uiso 1 1 calc R . .
C2I C -0.0834(10) 0.4843(6) 0.6647(7) 0.070(5) Uani 1 1 d DU . .
H2IA H -0.0281 0.4891 0.6788 0.084 Uiso 1 1 calc R . .
H2IB H -0.1004 0.4862 0.7035 0.084 Uiso 1 1 calc R . .
C3I C -0.1407(9) 0.4093(7) 0.6063(7) 0.073(6) Uani 1 1 d DU . .
H3IA H -0.1268 0.4100 0.5664 0.088 Uiso 1 1 calc R . .
H3IB H -0.1965 0.4032 0.5952 0.088 Uiso 1 1 calc R . .
C4I C -0.1419(9) 0.3414(7) 0.6162(9) 0.117(7) Uani 1 1 d DU . .
H4IA H -0.1700 0.3318 0.6471 0.141 Uiso 1 1 calc R . .
H4IB H -0.1738 0.2964 0.5718 0.141 Uiso 1 1 calc R . .
N1I N 0.0619(8) 0.3762(7) 0.7175(7) 0.071(5) Uani 1 1 d DU . .
C5I C -0.0140(8) 0.3723(7) 0.7105(6) 0.069(5) Uani 1 1 d DU . .
N2I N -0.0601(8) 0.3499(7) 0.6446(6) 0.066(4) Uani 1 1 d DU . .
C6I C -0.0137(9) 0.3408(9) 0.6092(7) 0.075(6) Uani 1 1 d DU . .
H6IA H -0.0284 0.3285 0.5619 0.090 Uiso 1 1 calc R . .
C7I C 0.0581(10) 0.3521(9) 0.6530(8) 0.081(6) Uani 1 1 d DU . .
H7IA H 0.0988 0.3442 0.6400 0.097 Uiso 1 1 calc R . .
C8I C -0.0373(9) 0.3852(9) 0.7672(6) 0.083(6) Uani 1 1 d DU B .
H8IA H -0.0893 0.3808 0.7637 0.099 Uiso 1 1 calc R . .
C9I C 0.0022(8) 0.4265(6) 0.8875(6) 0.072(6) Uani 1 1 d DU B .
H9IA H 0.0263 0.4059 0.9171 0.087 Uiso 1 1 calc R . .
C10I C 0.0484(8) 0.5608(7) 0.8987(7) 0.069(5) Uani 1 1 d DU . .
H10K H 0.0266 0.5411 0.8504 0.083 Uiso 1 1 calc R . .
C11I C 0.0455(7) 0.5125(6) 0.9288(6) 0.077(5) Uani 1 1 d DU . .
C12I C 0.0857(11) 0.5419(8) 1.0001(6) 0.091(6) Uani 1 1 d DU . .
H12K H 0.0877 0.5086 1.0213 0.109 Uiso 1 1 calc R . .
C13I C 0.1211(13) 0.6175(9) 1.0380(8) 0.125(8) Uani 1 1 d DU . .
H13K H 0.1439 0.6368 1.0862 0.150 Uiso 1 1 calc R . .
C14I C 0.1249(13) 0.6676(8) 1.0076(8) 0.113(7) Uani 1 1 d DU . .
C15I C 0.0831(11) 0.6393(7) 0.9374(8) 0.070(5) Uani 1 1 d DU . .
C16I C 0.0890(11) 0.6884(9) 0.9050(8) 0.074(5) Uani 1 1 d DU . .
H16K H 0.0661 0.6691 0.8567 0.088 Uiso 1 1 calc R . .
C17I C 0.1282(13) 0.7638(10) 0.9442(9) 0.125(7) Uani 1 1 d DU . .
H17K H 0.1283 0.7978 0.9234 0.150 Uiso 1 1 calc R . .
C18I C 0.1691(14) 0.7938(10) 1.0156(9) 0.135(8) Uani 1 1 d DU . .
H18K H 0.2010 0.8474 1.0415 0.161 Uiso 1 1 calc R . .
C19I C 0.1631(14) 0.7463(9) 1.0473(8) 0.130(8) Uani 1 1 d DU . .
H19K H 0.1843 0.7660 1.0956 0.156 Uiso 1 1 calc R . .
C20I C -0.0860(8) 0.3932(7) 0.8764(8) 0.079(7) Uani 1 1 d DU . .
H20V H -0.1130 0.3379 0.8502 0.119 Uiso 1 1 calc R . .
H20W H -0.1118 0.4153 0.8511 0.119 Uiso 1 1 calc R . .
H20X H -0.0911 0.4046 0.9205 0.119 Uiso 1 1 calc R . .
C1J C -0.0199(10) 0.6283(6) 0.7094(8) 0.081(6) Uani 1 1 d DU . .
H1JA H -0.0445 0.6367 0.7432 0.097 Uiso 1 1 calc R . .
H1JB H 0.0306 0.6272 0.7315 0.097 Uiso 1 1 calc R . .
C2J C 0.0014(9) 0.6932(6) 0.6881(7) 0.057(5) Uani 1 1 d DU . .
H2JA H -0.0484 0.6971 0.6698 0.068 Uiso 1 1 calc R . .
H2JB H 0.0211 0.6823 0.6512 0.068 Uiso 1 1 calc R . .
C3J C 0.0662(10) 0.7687(7) 0.7463(7) 0.074(5) Uani 1 1 d DU . .
H3JA H 0.1140 0.7632 0.7673 0.089 Uiso 1 1 calc R . .
H3JB H 0.0444 0.7818 0.7813 0.089 Uiso 1 1 calc R . .
C4J C 0.0941(10) 0.8338(7) 0.7242(7) 0.082(6) Uani 1 1 d DU . .
H4JA H 0.0489 0.8454 0.7102 0.098 Uiso 1 1 calc R . .
H4JB H 0.1404 0.8800 0.7631 0.098 Uiso 1 1 calc R . .
N1J N 0.1159(7) 0.7692(6) 0.5607(6) 0.054(4) Uani 1 1 d DU D .
C5J C 0.0755(8) 0.7904(7) 0.6003(6) 0.066(5) Uani 1 1 d DU . .
N2J N 0.1194(7) 0.8136(7) 0.6670(6) 0.090(5) Uani 1 1 d DU . .
C6J C 0.1891(9) 0.8090(11) 0.6711(8) 0.097(7) Uani 1 1 d DU . .
H6JA H 0.2326 0.8231 0.7117 0.116 Uiso 1 1 calc R . .
C7J C 0.1853(9) 0.7803(9) 0.6061(8) 0.068(6) Uani 1 1 d DU . .
H7JA H 0.2255 0.7696 0.5945 0.082 Uiso 1 1 calc R . .
C8J C -0.0004(7) 0.7872(8) 0.5711(7) 0.054(5) Uani 1 1 d DU . .
H8JA H -0.0278 0.8036 0.5972 0.065 Uiso 1 1 calc R . .
C9J C -0.1121(7) 0.7522(6) 0.4715(6) 0.071(6) Uani 1 1 d DU . .
H9JA H -0.1088 0.7705 0.4348 0.086 Uiso 1 1 calc R . .
C10J C -0.1813(7) 0.6191(6) 0.4639(6) 0.049(5) Uani 1 1 d DU . .
H10L H -0.1417 0.6365 0.5079 0.059 Uiso 1 1 calc R . .
C11J C -0.1772(6) 0.6680(6) 0.4355(6) 0.053(5) Uani 1 1 d DU . .
C12J C -0.2323(9) 0.6417(7) 0.3677(7) 0.073(6) Uani 1 1 d DU . .
H12L H -0.2269 0.6744 0.3449 0.088 Uiso 1 1 calc R . .
C13J C -0.2939(10) 0.5674(8) 0.3362(8) 0.100(7) Uani 1 1 d DU . .
H13L H -0.3371 0.5513 0.2947 0.120 Uiso 1 1 calc R . .
C14J C -0.2942(10) 0.5154(8) 0.3637(8) 0.077(6) Uani 1 1 d DU . .
C15J C -0.2432(10) 0.5414(7) 0.4303(8) 0.083(6) Uani 1 1 d DU . .
C16J C -0.2467(10) 0.4901(9) 0.4614(8) 0.080(6) Uani 1 1 d DU . .
H16L H -0.2078 0.5081 0.5059 0.096 Uiso 1 1 calc R . .
C17J C -0.3040(11) 0.4167(9) 0.4290(9) 0.082(6) Uani 1 1 d DU . .
H17L H -0.3062 0.3822 0.4496 0.099 Uiso 1 1 calc R . .
C18J C -0.3620(12) 0.3918(9) 0.3620(9) 0.111(7) Uani 1 1 d DU . .
H18L H -0.4035 0.3401 0.3382 0.134 Uiso 1 1 calc R . .
C19J C -0.3591(11) 0.4406(9) 0.3316(9) 0.113(8) Uani 1 1 d DU . .
H19L H -0.4008 0.4241 0.2889 0.135 Uiso 1 1 calc R . .
C20J C -0.1378(9) 0.7992(7) 0.5163(8) 0.074(6) Uani 1 1 d DU . .
H20Y H -0.0955 0.8527 0.5378 0.111 Uiso 1 1 calc R . .
H20Z H -0.1456 0.7812 0.5515 0.111 Uiso 1 1 calc R . .
H21A H -0.1891 0.7945 0.4888 0.111 Uiso 1 1 calc R . .
C1K C 0.4240(11) 0.9427(10) 0.6703(6) 0.101(7) Uani 1 1 d DU . .
H1KA H 0.4163 0.9883 0.6789 0.121 Uiso 1 1 calc R . .
H1KB H 0.3708 0.8982 0.6575 0.121 Uiso 1 1 calc R . .
C2K C 0.4862(10) 0.9535(11) 0.7339(6) 0.098(7) Uani 1 1 d DU . .
H2KA H 0.5362 1.0027 0.7509 0.118 Uiso 1 1 calc R . .
H2KB H 0.5011 0.9123 0.7229 0.118 Uiso 1 1 calc R . .
C3K C 0.4514(10) 0.9525(10) 0.7905(7) 0.083(6) Uani 1 1 d DU . .
H3KA H 0.4382 0.9947 0.8025 0.100 Uiso 1 1 calc R . .
H3KB H 0.4003 0.9040 0.7728 0.100 Uiso 1 1 calc R . .
C4K C 0.5110(10) 0.9604(9) 0.8531(7) 0.097(6) Uani 1 1 d DU . .
H4KA H 0.5616 1.0095 0.8715 0.116 Uiso 1 1 calc R . .
H4KB H 0.4876 0.9612 0.8882 0.116 Uiso 1 1 calc R . .
N1K N 0.5875(8) 0.8240(6) 0.8015(6) 0.048(4) Uani 1 1 d DU . .
C5K C 0.5947(7) 0.8980(7) 0.8226(6) 0.065(5) Uani 1 1 d DU . .
N2K N 0.5312(7) 0.8978(7) 0.8391(6) 0.077(5) Uani 1 1 d DU . .
C6K C 0.4824(10) 0.8250(8) 0.8285(10) 0.102(7) Uani 1 1 d DU . .
H6KA H 0.4333 0.8081 0.8360 0.123 Uiso 1 1 calc R . .
C7K C 0.5162(10) 0.7786(8) 0.8048(8) 0.066(6) Uani 1 1 d DU . .
H7KA H 0.4937 0.7255 0.7931 0.079 Uiso 1 1 calc R . .
C8K C 0.6583(8) 0.9594(7) 0.8215(8) 0.059(5) Uani 1 1 d DU C .
H8KA H 0.6649 1.0096 0.8368 0.070 Uiso 1 1 calc R . .
C9K C 0.7749(8) 1.0047(7) 0.7913(6) 0.079(5) Uani 0.613(15) 1 d PDU C 3
H9KA H 0.8256 1.0019 0.8115 0.094 Uiso 0.613(15) 1 calc PR C 3
C10K C 0.6909(13) 0.9608(11) 0.6677(7) 0.097(7) Uani 0.613(15) 1 d PDU C 3
H10M H 0.6432 0.9486 0.6775 0.117 Uiso 0.613(15) 1 calc PR C 3
C11K C 0.7637(11) 0.9893(7) 0.7181(7) 0.096(6) Uani 0.613(15) 1 d PDU C 3
C12K C 0.8351(13) 1.0026(16) 0.7036(10) 0.097(7) Uani 0.613(15) 1 d PDU C 3
H12M H 0.8845 1.0143 0.7373 0.116 Uiso 0.613(15) 1 calc PR C 3
C13K C 0.8312(14) 0.9982(19) 0.6423(10) 0.134(8) Uani 0.613(15) 1 d PDU C 3
H13M H 0.8801 1.0185 0.6348 0.161 Uiso 0.613(15) 1 calc PR C 3
C14K C 0.7555(15) 0.964(2) 0.5883(10) 0.119(7) Uani 0.613(15) 1 d PDU C 3
C15K C 0.6847(15) 0.949(2) 0.6007(9) 0.112(7) Uani 0.613(15) 1 d PDU C 3
C16K C 0.6085(14) 0.9173(15) 0.5478(13) 0.124(9) Uani 0.613(15) 1 d PDU C 3
H16M H 0.5602 0.9056 0.5565 0.148 Uiso 0.613(15) 1 calc PR C 3
C17K C 0.6061(17) 0.9044(15) 0.4845(12) 0.131(10) Uani 0.613(15) 1 d PDU C 3
H17M H 0.5552 0.8828 0.4477 0.158 Uiso 0.613(15) 1 calc PR C 3
C18K C 0.679(2) 0.9228(19) 0.4720(11) 0.174(11) Uani 0.613(15) 1 d PDU C 3
H18M H 0.6757 0.9103 0.4264 0.209 Uiso 0.613(15) 1 calc PR C 3
C19K C 0.7547(17) 0.958(2) 0.5234(12) 0.160(9) Uani 0.613(15) 1 d PDU C 3
H19M H 0.8037 0.9767 0.5159 0.192 Uiso 0.613(15) 1 calc PR C 3
C9P C 0.7749(8) 1.0047(7) 0.7913(6) 0.079(5) Uani 0.387(15) 1 d PU C 4
H9PA H 0.8255 1.0021 0.8122 0.094 Uiso 0.387(15) 1 calc PR C 4
C10P C 0.8275(17) 0.9984(14) 0.6983(11) 0.100(8) Uani 0.387(15) 1 d PDU C 4
H10N H 0.8819 1.0214 0.7305 0.120 Uiso 0.387(15) 1 calc PR C 4
C11P C 0.7643(14) 0.9875(8) 0.7183(8) 0.095(7) Uani 0.387(15) 1 d PDU C 4
C12P C 0.6854(16) 0.963(3) 0.6703(10) 0.100(8) Uani 0.387(15) 1 d PDU C 4
H12N H 0.6429 0.9600 0.6859 0.120 Uiso 0.387(15) 1 calc PR C 4
C13P C 0.669(2) 0.944(3) 0.6031(11) 0.114(8) Uani 0.387(15) 1 d PDU C 4
H13N H 0.6155 0.9235 0.5709 0.137 Uiso 0.387(15) 1 calc PR C 4
C14P C 0.735(2) 0.954(3) 0.5830(13) 0.120(8) Uani 0.387(15) 1 d PDU C 4
C15P C 0.810(2) 0.975(3) 0.6293(12) 0.127(8) Uani 0.387(15) 1 d PDU C 4
C16P C 0.878(2) 0.994(2) 0.6118(18) 0.140(12) Uani 0.387(15) 1 d PDU C 4
H16N H 0.9318 1.0161 0.6453 0.167 Uiso 0.387(15) 1 calc PR C 4
C17P C 0.866(3) 0.979(2) 0.5459(19) 0.133(14) Uani 0.387(15) 1 d PDU C 4
H17N H 0.9107 0.9875 0.5325 0.159 Uiso 0.387(15) 1 calc PR C 4
C18P C 0.787(3) 0.951(3) 0.4961(15) 0.141(12) Uani 0.387(15) 1 d PDU C 4
H18N H 0.7803 0.9475 0.4513 0.169 Uiso 0.387(15) 1 calc PR C 4
C19P C 0.721(2) 0.929(3) 0.5137(12) 0.158(10) Uani 0.387(15) 1 d PDU C 4
H19N H 0.6677 0.8982 0.4798 0.189 Uiso 0.387(15) 1 calc PR C 4
C20K C 0.7954(12) 1.0861(7) 0.8297(8) 0.112(7) Uani 1 1 d DU . .
H21X H 0.8024 1.0957 0.8771 0.168 Uiso 1 1 calc R C 3
H21Y H 0.7510 1.0949 0.8083 0.168 Uiso 1 1 calc R C 3
H21Z H 0.8461 1.1206 0.8287 0.168 Uiso 1 1 calc R C 3
C1L C 0.4542(10) 0.9296(10) 0.6109(6) 0.091(6) Uani 1 1 d DU . .
H1LA H 0.5023 0.9771 0.6201 0.109 Uiso 1 1 calc R . .
H1LB H 0.4705 0.8894 0.6070 0.109 Uiso 1 1 calc R . .
C2L C 0.3842(11) 0.9055(10) 0.5436(6) 0.108(7) Uani 1 1 d DU . .
H2LA H 0.3317 0.8706 0.5430 0.130 Uiso 1 1 calc R . .
H2LB H 0.3810 0.9511 0.5416 0.130 Uiso 1 1 calc R . .
C3L C 0.3967(8) 0.8663(9) 0.4820(6) 0.087(6) Uani 1 1 d DU . .
H3LA H 0.4081 0.8253 0.4875 0.104 Uiso 1 1 calc R . .
H3LB H 0.4448 0.9035 0.4790 0.104 Uiso 1 1 calc R . .
C4L C 0.3218(8) 0.8318(8) 0.4154(6) 0.091(6) Uani 1 1 d DU . .
H4LA H 0.3104 0.8726 0.4097 0.110 Uiso 1 1 calc R . .
H4LB H 0.3339 0.8091 0.3764 0.110 Uiso 1 1 calc R . .
N1L N 0.1361(7) 0.7134(7) 0.4338(6) 0.055(4) Uani 1 1 d DU D .
C5L C 0.1874(7) 0.7795(7) 0.4298(6) 0.050(5) Uani 1 1 d DU . .
N2L N 0.2491(6) 0.7727(6) 0.4157(6) 0.059(4) Uani 1 1 d DU . .
C6L C 0.2382(10) 0.7021(8) 0.4097(8) 0.079(6) Uani 1 1 d DU . .
H6LA H 0.2735 0.6821 0.4011 0.095 Uiso 1 1 calc R . .
C7L C 0.1682(10) 0.6653(8) 0.4182(9) 0.074(6) Uani 1 1 d DU . .
H7LA H 0.1453 0.6143 0.4139 0.089 Uiso 1 1 calc R . .
C8L C 0.1717(8) 0.8418(7) 0.4413(8) 0.045(5) Uani 1 1 d DU . .
H8LA H 0.2061 0.8876 0.4398 0.054 Uiso 1 1 calc R . .
C9L C 0.0930(8) 0.9011(6) 0.4736(6) 0.078(6) Uani 1 1 d DU . .
H9LA H 0.0322 0.8782 0.4535 0.093 Uiso 1 1 d R D .
C10L C 0.1907(16) 0.9615(12) 0.5959(9) 0.083(8) Uani 0.42(3) 1 d PDU D 7
H10O H 0.2270 0.9454 0.5830 0.100 Uiso 0.42(3) 1 calc PR D 7
C11L C 0.1205(13) 0.9446(7) 0.5485(7) 0.088(7) Uani 0.42(3) 1 d PDU D 7
C12L C 0.071(2) 0.976(2) 0.5698(12) 0.100(9) Uani 0.42(3) 1 d PDU D 7
H12O H 0.0262 0.9715 0.5360 0.120 Uiso 0.42(3) 1 calc PR D 7
C13L C 0.085(2) 1.010(2) 0.6361(13) 0.106(9) Uani 0.42(3) 1 d PDU D 7
H13O H 0.0491 1.0276 0.6489 0.128 Uiso 0.42(3) 1 calc PR D 7
C14L C 0.154(2) 1.020(2) 0.6853(11) 0.100(8) Uani 0.42(3) 1 d PDU D 7
C15L C 0.210(2) 1.003(2) 0.6652(9) 0.103(8) Uani 0.42(3) 1 d PDU D 7
C16L C 0.286(2) 1.031(2) 0.7152(16) 0.120(11) Uani 0.42(3) 1 d PDU D 7
H16O H 0.3297 1.0290 0.7029 0.144 Uiso 0.42(3) 1 calc PR D 7
C17L C 0.298(3) 1.060(2) 0.7818(15) 0.104(11) Uani 0.42(3) 1 d PDU D 7
H17O H 0.3410 1.0624 0.8155 0.125 Uiso 0.42(3) 1 calc PR D 7
C18L C 0.245(3) 1.086(2) 0.8015(13) 0.119(11) Uani 0.42(3) 1 d PDU D 7
H18O H 0.2597 1.1180 0.8476 0.142 Uiso 0.42(3) 1 calc PR D 7
C19L C 0.172(3) 1.065(2) 0.7528(14) 0.110(10) Uani 0.42(3) 1 d PDU D 7
H19O H 0.1351 1.0811 0.7645 0.132 Uiso 0.42(3) 1 calc PR D 7
C10O C 0.1728(13) 0.9513(11) 0.5995(8) 0.085(7) Uani 0.58(3) 1 d PDU D 8
H10P H 0.2125 0.9378 0.5905 0.102 Uiso 0.58(3) 1 calc PR D 8
C11O C 0.1080(11) 0.9382(7) 0.5482(8) 0.087(7) Uani 0.58(3) 1 d PDU D 8
C12O C 0.0463(16) 0.9546(18) 0.5625(10) 0.100(8) Uani 0.58(3) 1 d PDU D 8
H12P H -0.0023 0.9392 0.5257 0.120 Uiso 0.58(3) 1 calc PR D 8
C13O C 0.0553(18) 0.9916(19) 0.6271(11) 0.102(9) Uani 0.58(3) 1 d PDU D 8
H13P H 0.0165 1.0067 0.6355 0.123 Uiso 0.58(3) 1 calc PR D 8
C14O C 0.1234(19) 1.007(2) 0.6815(10) 0.103(8) Uani 0.58(3) 1 d PDU D 8
C15O C 0.1803(18) 0.9857(18) 0.6675(8) 0.104(8) Uani 0.58(3) 1 d PDU D 8
C16O C 0.243(2) 0.9965(19) 0.7220(13) 0.118(9) Uani 0.58(3) 1 d PDU D 8
H16P H 0.2764 0.9738 0.7131 0.142 Uiso 0.58(3) 1 calc PR D 8
C17O C 0.259(2) 1.038(2) 0.7874(12) 0.106(10) Uani 0.58(3) 1 d PDU D 8
H17P H 0.3087 1.0535 0.8232 0.127 Uiso 0.58(3) 1 calc PR D 8
C18O C 0.200(2) 1.0588(19) 0.8011(12) 0.116(10) Uani 0.58(3) 1 d PDU D 8
H18P H 0.2074 1.0853 0.8467 0.140 Uiso 0.58(3) 1 calc PR D 8
C19O C 0.132(2) 1.0404(19) 0.7488(12) 0.106(9) Uani 0.58(3) 1 d PDU D 8
H19P H 0.0902 1.0502 0.7578 0.127 Uiso 0.58(3) 1 calc PR D 8
C20L C 0.1214(11) 0.9554(7) 0.4401(7) 0.075(6) Uani 1 1 d DU D .
H21B H 0.1065 0.9957 0.4541 0.113 Uiso 1 1 calc R . .
H21C H 0.0950 0.9271 0.3905 0.113 Uiso 1 1 calc R . .
H21D H 0.1807 0.9782 0.4543 0.113 Uiso 1 1 calc R . .
N3A N 0.1404(8) 0.1244(6) 0.3021(7) 0.072(5) Uani 1 1 d DU . .
N3B N 0.1030(7) 0.3035(6) 0.7991(6) 0.056(5) Uani 1 1 d DU . .
N3C N 0.3160(8) 0.2213(7) 0.3035(6) 0.069(5) Uani 1 1 d DU . .
N3D N 0.7687(7) 0.8291(7) 0.7252(6) 0.077(5) Uani 1 1 d DU . .
N3E N 0.1574(7) 0.2188(6) 0.2093(5) 0.061(4) Uani 1 1 d DU . .
N3F N -0.0398(8) 0.6693(7) 0.3582(5) 0.074(5) Uani 1 1 d DU D .
N3G N 0.1981(8) 0.4693(6) 0.9231(6) 0.063(4) Uani 1 1 d DU . .
N3H N 0.7513(8) 0.8382(6) 0.8641(6) 0.077(5) Uani 1 1 d DU . .
N3I N 0.0196(8) 0.4036(7) 0.8238(6) 0.064(5) Uani 1 1 d DU . .
N3J N -0.0288(7) 0.7597(7) 0.5051(6) 0.074(5) Uani 1 1 d DU D .
N3K N 0.7071(7) 0.9415(6) 0.7976(6) 0.052(4) Uani 1 1 d DU . .
N3L N 0.1074(7) 0.8321(5) 0.4541(6) 0.048(4) Uani 1 1 d DU D .
Ni1 Ni 0.21264(17) 0.23583(13) 0.31571(12) 0.0593(8) Uani 1 1 d . A .
Ni2 Ni 0.12992(17) 0.41640(14) 0.81875(13) 0.0684(9) Uani 1 1 d . B .
Ni3 Ni 0.68113(16) 0.82624(13) 0.77013(12) 0.0563(8) Uani 1 1 d . C .
Ni4 Ni 0.04621(16) 0.72774(13) 0.46161(12) 0.0573(8) Uani 1 1 d . . .
S1 S 1.0198(4) 0.2738(3) 0.0030(3) 0.0814(18) Uiso 1 1 d DU . .
O1 O 1.0875(7) 0.3050(6) 0.0611(6) 0.076(4) Uiso 1 1 d U . .
O2 O 0.9828(8) 0.1924(7) -0.0242(6) 0.088(4) Uiso 1 1 d U . .
O3 O 1.0192(9) 0.3023(7) -0.0508(7) 0.110(4) Uiso 1 1 d U . .
C21 C 0.9552(14) 0.2954(15) 0.0269(14) 0.125(7) Uiso 1 1 d DU . .
F1 F 0.9713(9) 0.3653(9) 0.0524(7) 0.160(5) Uiso 1 1 d U . .
F2 F 0.9427(9) 0.2756(7) 0.0779(7) 0.153(5) Uiso 1 1 d U . .
F3 F 0.8836(11) 0.2697(8) -0.0265(8) 0.175(5) Uiso 1 1 d U . .

loop_
_atom_site_aniso_label
_atom_site_aniso_U_11
_atom_site_aniso_U_22
_atom_site_aniso_U_33
_atom_site_aniso_U_23
_atom_site_aniso_U_13
_atom_site_aniso_U_12
C1A 0.102(14) 0.165(13) 0.112(13) 0.054(12) 0.023(12) 0.059(12)
C2A 0.100(14) 0.169(13) 0.094(12) 0.068(11) 0.012(12) 0.060(12)
C3A 0.100(14) 0.163(13) 0.114(12) 0.071(11) 0.024(12) 0.044(12)
C4A 0.079(12) 0.116(11) 0.089(10) 0.087(10) 0.020(10) 0.044(10)
N1A 0.103(12) 0.088(10) 0.096(10) 0.052(9) 0.044(9) 0.075(9)
C5A 0.089(12) 0.092(10) 0.094(10) 0.063(9) 0.036(9) 0.062(9)
N2A 0.088(11) 0.103(10) 0.087(9) 0.059(8) 0.041(8) 0.054(9)
C6A 0.089(13) 0.102(12) 0.069(10) 0.061(9) 0.050(10) 0.077(10)
C7A 0.120(14) 0.094(12) 0.103(11) 0.058(10) 0.030(11) 0.061(11)
C8A 0.085(13) 0.075(11) 0.111(11) 0.051(9) 0.041(11) 0.030(10)
C9A 0.075(11) 0.069(10) 0.111(11) 0.078(9) 0.048(9) 0.035(9)
C10A 0.086(12) 0.076(10) 0.103(12) 0.051(10) 0.040(11) 0.011(10)
C11A 0.086(11) 0.082(10) 0.118(11) 0.084(9) 0.047(10) 0.042(8)
C12A 0.084(13) 0.095(11) 0.139(13) 0.060(10) 0.052(11) 0.070(9)
C13A 0.092(13) 0.096(11) 0.142(14) 0.048(11) 0.034(12) 0.048(10)
C14A 0.075(10) 0.057(8) 0.102(10) 0.058(8) 0.006(8) 0.034(7)
C15A 0.084(11) 0.084(10) 0.109(12) 0.050(9) 0.000(10) 0.031(8)
C16A 0.109(14) 0.090(11) 0.091(13) 0.033(10) -0.008(12) 0.042(10)
C17A 0.085(14) 0.076(11) 0.101(13) 0.015(10) 0.003(11) 0.039(10)
C18A 0.084(13) 0.063(11) 0.115(13) 0.029(11) -0.012(12) 0.028(9)
C19A 0.091(12) 0.059(10) 0.116(13) 0.047(10) 0.013(12) 0.024(9)
C20A 0.104(17) 0.083(14) 0.110(16) 0.055(12) 0.041(13) 0.059(12)
C1B 0.067(12) 0.113(11) 0.085(11) 0.049(10) 0.014(10) 0.071(10)
C2B 0.087(12) 0.086(10) 0.077(11) 0.052(9) 0.031(10) 0.055(10)
C3B 0.079(12) 0.100(11) 0.081(11) 0.051(9) 0.042(10) 0.066(10)
C4B 0.093(12) 0.124(13) 0.104(12) 0.050(11) 0.040(11) 0.033(11)
N1B 0.060(10) 0.057(9) 0.046(8) 0.019(7) 0.008(8) 0.005(8)
C5B 0.075(11) 0.065(9) 0.060(9) 0.033(8) 0.013(9) 0.028(9)
N2B 0.061(10) 0.082(9) 0.073(8) 0.032(8) 0.039(8) 0.036(8)
C6B 0.069(12) 0.096(12) 0.061(10) 0.032(10) 0.030(9) 0.034(10)
C7B 0.060(12) 0.069(11) 0.065(10) 0.023(9) 0.043(9) 0.023(9)
C8B 0.067(12) 0.036(9) 0.060(9) 0.024(8) 0.020(9) 0.025(8)
C9B 0.083(11) 0.042(9) 0.046(9) 0.024(8) 0.042(8) 0.039(8)
C10B 0.084(13) 0.045(9) 0.108(12) 0.040(9) 0.040(10) 0.025(10)
C11B 0.088(11) 0.049(8) 0.077(10) 0.039(8) 0.029(10) 0.017(9)
C12B 0.102(13) 0.072(11) 0.118(14) 0.035(11) 0.028(12) 0.009(10)
C13B 0.107(14) 0.074(11) 0.131(14) 0.020(10) 0.008(12) 0.032(12)
C14B 0.087(12) 0.044(9) 0.130(12) 0.050(9) -0.002(11) 0.025(9)
C15B 0.077(12) 0.038(8) 0.109(12) 0.037(9) 0.032(10) 0.006(9)
C16B 0.139(16) 0.087(12) 0.151(15) 0.003(11) 0.010(14) 0.004(13)
C17B 0.145(16) 0.105(13) 0.176(17) 0.033(14) -0.011(15) 0.023(12)
C18B 0.114(15) 0.065(11) 0.156(15) 0.016(12) -0.018(15) 0.044(12)
C19B 0.100(15) 0.057(10) 0.147(14) 0.018(10) 0.018(13) 0.018(12)
C20B 0.074(16) 0.119(17) 0.076(15) 0.026(12) 0.039(12) 0.017(13)
C1C 0.062(11) 0.084(11) 0.060(11) 0.014(9) 0.017(9) 0.027(9)
C2C 0.058(11) 0.067(10) 0.058(11) 0.027(8) 0.035(9) 0.022(8)
C3C 0.069(12) 0.093(11) 0.087(12) 0.023(10) 0.007(10) 0.016(9)
C4C 0.103(14) 0.089(11) 0.113(13) 0.032(10) 0.002(11) 0.018(11)
N1C 0.071(11) 0.084(9) 0.089(11) 0.024(8) 0.038(10) 0.035(9)
C5C 0.078(11) 0.078(9) 0.073(10) 0.048(9) 0.022(10) 0.031(9)
N2C 0.068(11) 0.086(8) 0.104(11) 0.043(8) 0.001(9) 0.034(8)
C6C 0.060(12) 0.068(10) 0.072(12) 0.025(9) 0.027(9) 0.037(9)
C7C 0.078(12) 0.080(10) 0.093(13) 0.018(10) 0.039(11) 0.040(10)
C8C 0.075(12) 0.073(10) 0.082(12) 0.052(10) 0.026(10) 0.032(9)
C9C 0.078(12) 0.085(11) 0.122(12) 0.035(10) 0.024(11) 0.023(10)
C10C 0.039(10) 0.045(9) 0.081(11) 0.028(8) 0.021(8) 0.024(8)
C11C 0.066(10) 0.072(10) 0.108(11) 0.049(9) 0.018(9) 0.030(8)
C12C 0.061(11) 0.073(11) 0.113(13) 0.017(10) 0.013(10) 0.024(10)
C13C 0.058(11) 0.102(12) 0.098(12) 0.042(10) 0.043(9) 0.022(10)
C14C 0.046(10) 0.093(10) 0.072(10) 0.033(8) 0.037(8) 0.035(8)
C15C 0.058(10) 0.073(10) 0.072(10) 0.041(8) 0.035(8) 0.026(8)
C16C 0.076(12) 0.090(11) 0.071(11) 0.039(9) 0.035(9) 0.029(10)
C17C 0.074(12) 0.072(11) 0.080(11) 0.039(9) 0.022(10) 0.031(9)
C18C 0.066(12) 0.088(11) 0.078(11) 0.055(10) 0.018(10) 0.027(9)
C19C 0.061(12) 0.091(12) 0.062(11) 0.036(9) 0.015(9) 0.034(10)
C20C 0.099(19) 0.125(17) 0.19(2) 0.052(15) 0.047(16) 0.082(15)
C1D 0.083(12) 0.104(12) 0.071(12) 0.013(10) -0.023(10) 0.032(10)
C2D 0.060(11) 0.068(10) 0.037(10) -0.008(8) -0.004(9) 0.045(8)
C3D 0.073(11) 0.071(10) 0.041(10) 0.002(8) 0.022(9) 0.034(9)
C4D 0.118(13) 0.096(11) 0.087(12) 0.022(10) 0.033(11) 0.031(10)
N1D 0.040(10) 0.059(8) 0.067(10) 0.015(7) 0.020(8) 0.022(8)
C5D 0.053(11) 0.069(9) 0.074(10) 0.018(8) 0.005(9) 0.024(9)
N2D 0.090(11) 0.095(9) 0.091(10) 0.012(8) 0.028(10) 0.036(9)
C6D 0.066(12) 0.062(9) 0.061(10) 0.027(9) 0.021(11) 0.022(9)
C7D 0.057(11) 0.053(9) 0.076(12) 0.026(9) 0.048(10) 0.021(9)
C8D 0.043(10) 0.059(9) 0.026(9) -0.002(8) -0.004(9) 0.035(8)
C9D 0.068(11) 0.092(11) 0.073(11) 0.027(9) 0.017(9) 0.040(10)
C10D 0.075(12) 0.106(12) 0.060(11) 0.038(9) 0.016(9) 0.050(10)
C11D 0.092(11) 0.099(11) 0.085(11) 0.032(9) 0.022(9) 0.053(9)
C12D 0.116(13) 0.115(12) 0.079(12) 0.033(10) 0.030(10) 0.080(10)
C13D 0.114(13) 0.101(12) 0.081(12) 0.025(10) 0.034(10) 0.066(11)
C14D 0.090(11) 0.118(11) 0.082(11) 0.040(9) 0.028(9) 0.077(9)
C15D 0.089(11) 0.089(10) 0.073(10) 0.049(8) 0.021(9) 0.059(9)
C16D 0.111(14) 0.116(13) 0.110(13) 0.020(11) 0.025(11) 0.062(11)
C17D 0.121(14) 0.121(13) 0.123(14) 0.046(11) 0.032(11) 0.067(12)
C18D 0.119(15) 0.144(13) 0.125(14) 0.049(12) 0.064(11) 0.072(12)
C19D 0.086(13) 0.121(13) 0.074(11) 0.065(10) 0.053(10) 0.059(10)
C20D 0.124(18) 0.142(16) 0.088(15) 0.055(13) 0.086(13) 0.099(14)
C1E 0.053(11) 0.044(9) 0.080(10) 0.038(8) 0.024(9) 0.029(8)
C2E 0.065(12) 0.044(9) 0.061(9) 0.023(7) 0.031(9) 0.033(8)
C3E 0.073(12) 0.047(9) 0.065(9) 0.032(7) 0.022(9) 0.044(8)
C4E 0.063(11) 0.047(9) 0.063(10) 0.034(7) 0.032(8) 0.031(7)
N1E 0.053(9) 0.053(8) 0.033(8) 0.023(7) 0.006(7) 0.020(7)
C5E 0.068(10) 0.062(9) 0.059(10) 0.016(8) 0.024(8) 0.039(8)
N2E 0.060(9) 0.042(8) 0.068(9) 0.020(7) 0.026(7) 0.020(7)
C6E 0.043(10) 0.020(9) 0.050(10) 0.016(7) 0.009(8) 0.013(7)
C7E 0.029(10) 0.043(10) 0.044(10) 0.000(8) -0.008(8) 0.006(8)
C8E 0.091(11) 0.062(10) 0.050(9) 0.039(8) 0.042(8) 0.048(9)
C9E 0.085(8) 0.075(7) 0.054(7) 0.016(6) 0.019(7) 0.047(6)
C10E 0.093(11) 0.075(10) 0.064(10) 0.046(9) 0.002(10) 0.027(9)
C11E 0.084(9) 0.064(8) 0.054(8) 0.034(7) 0.010(8) 0.044(8)
C12E 0.079(11) 0.055(9) 0.066(9) 0.040(8) 0.018(9) 0.042(8)
C13E 0.083(12) 0.055(11) 0.083(10) 0.047(9) 0.013(10) 0.023(9)
C14E 0.078(11) 0.068(11) 0.091(10) 0.044(9) 0.021(9) 0.027(9)
C15E 0.087(11) 0.077(11) 0.077(10) 0.040(9) 0.008(9) 0.031(9)
C16E 0.110(14) 0.109(13) 0.121(14) 0.039(12) 0.004(13) 0.005(13)
C17E 0.117(17) 0.120(16) 0.150(16) 0.025(14) 0.047(15) -0.023(15)
C18E 0.101(14) 0.112(14) 0.135(13) 0.030(12) 0.040(12) -0.004(12)
C19E 0.090(12) 0.093(12) 0.118(11) 0.028(11) 0.022(11) 0.021(11)
C9V 0.085(8) 0.075(7) 0.054(7) 0.016(6) 0.019(7) 0.047(6)
C10V 0.081(11) 0.063(11) 0.070(10) 0.036(10) 0.018(10) 0.035(10)
C11V 0.086(10) 0.067(9) 0.059(9) 0.033(8) 0.012(9) 0.040(9)
C12V 0.092(11) 0.080(11) 0.065(10) 0.038(10) 0.005(10) 0.027(10)
C13V 0.089(12) 0.083(12) 0.077(11) 0.038(11) 0.012(11) 0.027(11)
C14V 0.084(11) 0.081(12) 0.095(10) 0.038(10) 0.017(10) 0.029(10)
C15V 0.086(11) 0.065(11) 0.087(10) 0.042(10) 0.016(10) 0.021(10)
C16V 0.088(15) 0.063(14) 0.104(13) 0.043(13) 0.018(14) 0.015(13)
C17V 0.090(15) 0.086(14) 0.119(14) 0.033(14) 0.021(14) 0.021(14)
C18V 0.093(15) 0.099(14) 0.120(14) 0.026(13) 0.032(13) 0.013(13)
C19V 0.092(13) 0.093(13) 0.114(12) 0.033(12) 0.027(12) 0.012(12)
C20E 0.088(11) 0.086(10) 0.062(10) 0.017(9) 0.016(10) 0.048(9)
C1F 0.059(12) 0.059(10) 0.082(10) 0.036(9) 0.032(9) 0.018(8)
C2F 0.053(11) 0.059(10) 0.065(10) 0.016(8) 0.024(9) 0.034(8)
C3F 0.049(10) 0.036(9) 0.073(10) 0.027(7) 0.036(8) 0.024(7)
C4F 0.053(11) 0.046(9) 0.086(11) 0.029(8) 0.033(9) 0.013(8)
N1F 0.052(9) 0.080(9) 0.050(9) 0.045(7) 0.022(7) 0.029(7)
C5F 0.071(10) 0.065(9) 0.070(10) 0.029(8) 0.015(9) 0.027(8)
N2F 0.073(10) 0.065(8) 0.081(9) 0.034(8) 0.022(8) 0.026(7)
C6F 0.057(11) 0.065(10) 0.079(12) 0.026(9) 0.031(9) 0.042(8)
C7F 0.065(11) 0.075(11) 0.071(11) 0.021(9) 0.036(9) 0.046(9)
C8F 0.062(11) 0.061(10) 0.063(10) 0.027(9) 0.010(9) 0.040(8)
C9F 0.079(11) 0.070(9) 0.035(9) 0.014(8) 0.004(9) 0.061(8)
C10F 0.050(11) 0.079(10) 0.063(10) 0.052(8) 0.021(9) 0.036(8)
C11F 0.071(11) 0.088(10) 0.050(9) 0.021(8) 0.024(8) 0.034(9)
C12F 0.072(12) 0.073(11) 0.054(9) 0.033(8) 0.037(9) 0.013(10)
C13F 0.084(13) 0.078(11) 0.084(11) 0.049(9) 0.035(10) 0.023(10)
C14F 0.079(11) 0.071(10) 0.089(10) 0.057(9) 0.037(9) 0.026(9)
C15F 0.056(11) 0.096(10) 0.074(9) 0.041(9) 0.021(8) 0.045(9)
C16F 0.070(13) 0.102(12) 0.087(11) 0.053(9) 0.039(10) 0.021(10)
C17F 0.091(13) 0.102(11) 0.102(11) 0.049(10) 0.031(11) 0.057(10)
C18F 0.078(12) 0.071(11) 0.077(10) 0.039(10) 0.042(9) 0.024(9)
C19F 0.081(13) 0.079(11) 0.075(11) 0.033(9) 0.033(10) 0.026(10)
C20F 0.067(16) 0.137(17) 0.063(14) 0.038(12) -0.004(12) 0.047(13)
C1G 0.103(14) 0.117(13) 0.121(13) 0.037(11) 0.062(12) 0.051(12)
C2G 0.129(14) 0.112(13) 0.120(12) 0.024(11) 0.037(12) 0.067(11)
C3G 0.119(14) 0.091(12) 0.088(11) 0.023(9) 0.060(11) 0.063(11)
C4G 0.123(14) 0.095(12) 0.119(12) 0.020(10) 0.078(12) 0.054(11)
N1G 0.089(11) 0.095(10) 0.067(10) 0.056(7) 0.041(8) 0.055(8)
C5G 0.101(11) 0.115(11) 0.085(10) 0.061(9) 0.058(9) 0.039(10)
N2G 0.110(11) 0.101(10) 0.098(10) 0.056(9) 0.064(9) 0.049(9)
C6G 0.108(13) 0.093(11) 0.125(13) 0.063(10) 0.072(11) 0.059(10)
C7G 0.110(13) 0.102(12) 0.108(13) 0.058(9) 0.046(11) 0.051(11)
C8G 0.099(12) 0.095(11) 0.107(12) 0.061(10) 0.051(10) 0.072(10)
C9G 0.095(8) 0.095(8) 0.086(7) 0.040(7) 0.032(8) 0.049(7)
C10G 0.090(12) 0.097(11) 0.098(10) 0.031(10) 0.026(10) 0.072(10)
C11G 0.099(11) 0.090(10) 0.085(9) 0.049(9) 0.011(9) 0.059(9)
C12G 0.104(14) 0.107(12) 0.090(11) 0.049(11) 0.006(11) 0.053(11)
C13G 0.102(13) 0.074(11) 0.068(9) 0.055(9) 0.020(10) 0.056(10)
C14G 0.094(12) 0.074(11) 0.064(9) 0.059(9) 0.044(10) 0.055(9)
C15G 0.109(12) 0.117(12) 0.104(10) 0.025(10) 0.038(10) 0.042(10)
C16G 0.120(13) 0.114(13) 0.118(11) 0.026(11) 0.043(11) 0.049(10)
C17G 0.119(15) 0.107(15) 0.113(13) 0.026(13) 0.046(12) 0.058(12)
C18G 0.121(14) 0.088(14) 0.095(11) 0.041(12) 0.027(12) 0.078(12)
C19G 0.106(14) 0.093(13) 0.083(10) 0.048(11) 0.032(11) 0.059(11)
C9T 0.095(8) 0.095(8) 0.086(7) 0.040(7) 0.032(8) 0.049(7)
C10T 0.098(12) 0.093(11) 0.080(10) 0.055(11) 0.017(11) 0.053(11)
C11T 0.097(11) 0.098(10) 0.088(9) 0.039(9) 0.017(10) 0.059(10)
C12T 0.095(14) 0.113(14) 0.094(13) 0.029(13) 0.027(13) 0.060(13)
C13T 0.106(13) 0.109(13) 0.106(11) 0.020(11) 0.041(12) 0.057(12)
C14T 0.111(13) 0.109(12) 0.095(10) 0.036(11) 0.038(11) 0.049(11)
C15T 0.101(13) 0.089(12) 0.073(9) 0.052(10) 0.037(11) 0.045(10)
C16T 0.101(14) 0.083(13) 0.075(10) 0.041(11) 0.034(12) 0.055(11)
C17T 0.104(16) 0.089(16) 0.086(13) 0.046(14) 0.030(14) 0.056(14)
C18T 0.117(15) 0.100(15) 0.093(12) 0.038(13) 0.030(13) 0.064(13)
C19T 0.118(14) 0.096(13) 0.098(11) 0.039(12) 0.033(11) 0.065(11)
C20G 0.115(12) 0.094(11) 0.084(11) 0.053(9) 0.035(10) 0.048(9)
C1H 0.098(14) 0.117(13) 0.140(14) 0.062(11) 0.046(11) 0.050(12)
C2H 0.090(13) 0.107(12) 0.125(13) 0.075(10) 0.034(10) 0.045(11)
C3H 0.091(11) 0.080(9) 0.083(10) 0.074(8) 0.024(8) 0.039(8)
C4H 0.113(13) 0.102(11) 0.115(12) 0.044(10) 0.021(11) 0.037(10)
N1H 0.099(12) 0.100(10) 0.064(10) 0.020(8) 0.006(9) 0.055(9)
C5H 0.097(11) 0.108(11) 0.083(11) 0.018(10) 0.028(9) 0.045(10)
N2H 0.097(10) 0.082(9) 0.063(9) 0.042(8) 0.026(8) 0.036(8)
C6H 0.067(11) 0.056(10) 0.034(10) 0.022(8) 0.015(8) 0.030(8)
C7H 0.093(12) 0.068(11) 0.042(11) 0.018(8) 0.005(9) 0.030(9)
C8H 0.073(11) 0.090(12) 0.047(10) 0.020(9) 0.013(9) 0.037(10)
C9H 0.077(12) 0.100(11) 0.080(12) 0.028(9) 0.031(9) 0.022(10)
C10H 0.084(13) 0.122(12) 0.066(11) 0.039(9) 0.033(10) 0.047(10)
C11H 0.081(12) 0.093(11) 0.067(10) 0.032(9) 0.043(9) 0.029(9)
C12H 0.094(13) 0.114(13) 0.068(12) 0.038(10) 0.025(10) 0.032(11)
C13H 0.114(15) 0.136(14) 0.075(12) 0.021(11) 0.020(12) 0.015(12)
C14H 0.097(13) 0.139(13) 0.084(11) 0.032(11) 0.025(10) 0.035(11)
C15H 0.090(13) 0.153(13) 0.092(11) 0.048(10) 0.029(10) 0.045(11)
C16H 0.130(15) 0.198(15) 0.101(13) 0.043(12) 0.046(11) 0.066(13)
C17H 0.129(15) 0.193(16) 0.072(12) 0.054(13) 0.060(11) 0.079(13)
C18H 0.115(16) 0.161(15) 0.082(12) 0.075(12) 0.023(11) 0.041(13)
C19H 0.107(15) 0.144(14) 0.086(12) 0.050(11) 0.027(11) 0.040(12)
C20H 0.036(15) 0.109(16) 0.106(18) -0.012(13) -0.005(12) -0.017(12)
C1I 0.058(11) 0.092(12) 0.058(10) 0.035(8) 0.007(9) 0.052(9)
C2I 0.063(11) 0.099(12) 0.059(11) 0.039(9) 0.028(9) 0.042(10)
C3I 0.085(12) 0.101(12) 0.059(11) 0.056(9) 0.031(9) 0.051(10)
C4I 0.111(13) 0.125(12) 0.093(12) 0.055(10) 0.020(11) 0.040(11)
N1I 0.077(11) 0.078(9) 0.054(9) 0.039(8) 0.031(9) 0.022(8)
C5I 0.089(11) 0.077(9) 0.064(10) 0.045(8) 0.036(10) 0.047(9)
N2I 0.079(10) 0.080(8) 0.069(9) 0.050(7) 0.043(8) 0.045(8)
C6I 0.090(13) 0.068(10) 0.058(11) 0.044(9) 0.020(10) 0.021(10)
C7I 0.081(12) 0.081(10) 0.076(12) 0.051(10) 0.017(11) 0.029(10)
C8I 0.096(13) 0.068(10) 0.094(12) 0.045(10) 0.042(10) 0.038(9)
C9I 0.078(11) 0.072(10) 0.085(11) 0.042(9) 0.055(10) 0.031(9)
C10I 0.084(11) 0.092(10) 0.084(11) 0.057(9) 0.047(9) 0.069(9)
C11I 0.092(11) 0.082(9) 0.087(10) 0.060(9) 0.050(9) 0.043(9)
C12I 0.125(13) 0.080(11) 0.106(12) 0.074(10) 0.056(11) 0.055(10)
C13I 0.146(14) 0.127(13) 0.094(12) 0.059(11) 0.052(11) 0.045(12)
C14I 0.148(12) 0.099(11) 0.106(11) 0.048(9) 0.066(10) 0.058(11)
C15I 0.101(11) 0.082(9) 0.076(10) 0.044(8) 0.049(9) 0.074(9)
C16I 0.106(13) 0.080(11) 0.076(11) 0.039(9) 0.044(10) 0.074(10)
C17I 0.158(15) 0.137(13) 0.107(13) 0.067(11) 0.032(12) 0.096(12)
C18I 0.172(15) 0.122(13) 0.107(13) 0.022(11) 0.054(13) 0.087(12)
C19I 0.182(15) 0.110(13) 0.104(13) 0.045(10) 0.058(12) 0.073(13)
C20I 0.068(15) 0.043(11) 0.093(14) 0.030(10) -0.006(12) 0.015(10)
C1J 0.063(11) 0.104(12) 0.068(11) 0.019(9) 0.018(9) 0.051(9)
C2J 0.059(10) 0.070(9) 0.074(9) 0.036(7) 0.026(7) 0.058(8)
C3J 0.074(11) 0.105(11) 0.079(11) 0.044(9) 0.036(9) 0.068(9)
C4J 0.082(12) 0.090(11) 0.087(11) 0.043(9) 0.035(9) 0.050(9)
N1J 0.032(9) 0.037(7) 0.102(11) 0.032(7) 0.027(8) 0.024(7)
C5J 0.041(10) 0.077(9) 0.084(10) 0.050(8) 0.015(8) 0.025(8)
N2J 0.063(10) 0.109(9) 0.102(10) 0.048(8) 0.028(9) 0.044(8)
C6J 0.071(12) 0.104(11) 0.114(13) 0.051(10) 0.032(12) 0.041(10)
C7J 0.058(11) 0.070(10) 0.102(13) 0.034(10) 0.033(11) 0.054(9)
C8J 0.041(11) 0.058(9) 0.070(10) 0.040(9) 0.018(9) 0.024(8)
C9J 0.065(11) 0.064(9) 0.071(11) 0.025(8) 0.023(9) 0.022(9)
C10J 0.044(10) 0.034(9) 0.047(9) 0.013(7) 0.001(8) 0.009(8)
C11J 0.029(9) 0.043(8) 0.061(9) 0.004(8) 0.013(8) 0.010(7)
C12J 0.058(11) 0.057(10) 0.077(11) 0.021(9) 0.006(9) 0.020(8)
C13J 0.063(12) 0.099(12) 0.081(12) 0.005(10) 0.006(10) 0.022(10)
C14J 0.073(11) 0.069(10) 0.069(10) 0.013(8) 0.032(9) 0.024(9)
C15J 0.069(10) 0.078(10) 0.060(10) 0.005(8) 0.013(9) 0.021(9)
C16J 0.076(12) 0.069(11) 0.071(11) 0.010(9) 0.025(10) 0.029(9)
C17J 0.083(13) 0.078(11) 0.087(12) 0.031(10) 0.051(10) 0.032(10)
C18J 0.110(13) 0.088(12) 0.109(13) 0.001(11) 0.057(11) 0.043(11)
C19J 0.102(13) 0.091(13) 0.108(13) 0.008(10) 0.055(11) 0.027(11)
C20J 0.101(16) 0.042(11) 0.103(15) 0.030(10) 0.057(12) 0.046(11)
C1K 0.114(14) 0.067(10) 0.076(13) 0.002(10) 0.026(10) 0.026(10)
C2K 0.081(13) 0.096(10) 0.083(13) 0.017(10) 0.010(10) 0.038(10)
C3K 0.071(12) 0.099(10) 0.074(12) 0.018(10) 0.015(10) 0.057(9)
C4K 0.093(12) 0.095(11) 0.087(12) 0.013(10) 0.042(10) 0.043(10)
N1K 0.056(10) 0.068(9) 0.030(7) 0.011(7) 0.027(7) 0.039(8)
C5K 0.065(10) 0.081(10) 0.068(9) 0.029(8) 0.032(8) 0.049(9)
N2K 0.079(10) 0.089(9) 0.089(9) 0.029(8) 0.053(8) 0.056(8)
C6K 0.083(13) 0.099(13) 0.103(12) 0.024(11) 0.048(10) 0.029(10)
C7K 0.056(12) 0.090(12) 0.061(10) 0.034(9) 0.040(9) 0.032(9)
C8K 0.046(11) 0.047(10) 0.070(10) 0.012(8) 0.015(9) 0.025(8)
C9K 0.082(8) 0.071(7) 0.063(7) 0.014(7) 0.021(7) 0.031(7)
C10K 0.126(11) 0.074(9) 0.062(10) 0.036(9) 0.012(10) 0.030(9)
C11K 0.113(10) 0.073(8) 0.063(9) 0.022(8) 0.019(9) 0.021(9)
C12K 0.121(11) 0.067(9) 0.066(10) 0.023(9) 0.034(10) 0.015(10)
C13K 0.147(12) 0.081(10) 0.097(11) 0.020(10) 0.023(10) 0.008(10)
C14K 0.149(12) 0.068(9) 0.083(10) 0.039(9) -0.003(10) 0.022(10)
C15K 0.144(12) 0.069(9) 0.075(10) 0.039(9) 0.002(10) 0.023(10)
C16K 0.147(15) 0.079(11) 0.084(13) 0.044(12) -0.003(13) 0.017(12)
C17K 0.155(17) 0.077(13) 0.095(14) 0.037(13) -0.025(14) 0.035(14)
C18K 0.175(16) 0.102(13) 0.118(14) 0.016(13) -0.026(14) 0.017(14)
C19K 0.168(14) 0.097(11) 0.105(12) 0.017(11) -0.006(12) 0.015(12)
C9P 0.082(8) 0.071(7) 0.063(7) 0.014(7) 0.021(7) 0.031(7)
C10P 0.123(12) 0.069(10) 0.067(10) 0.023(10) 0.031(10) 0.015(10)
C11P 0.112(10) 0.073(8) 0.064(9) 0.023(8) 0.020(9) 0.022(9)
C12P 0.127(12) 0.074(10) 0.064(10) 0.032(10) 0.014(10) 0.027(10)
C13P 0.142(12) 0.072(9) 0.076(10) 0.037(10) 0.002(10) 0.022(10)
C14P 0.151(12) 0.071(9) 0.081(10) 0.037(9) 0.006(10) 0.019(10)
C15P 0.143(12) 0.075(10) 0.094(11) 0.024(10) 0.023(11) 0.009(10)
C16P 0.147(16) 0.081(13) 0.116(15) 0.008(14) 0.032(15) 0.020(14)
C17P 0.151(19) 0.078(16) 0.103(17) 0.024(16) 0.023(17) 0.020(17)
C18P 0.151(17) 0.092(14) 0.102(15) 0.021(14) 0.022(15) 0.015(15)
C19P 0.167(14) 0.092(12) 0.107(12) 0.018(11) -0.013(12) 0.017(12)
C20K 0.099(12) 0.091(11) 0.078(11) 0.008(10) 0.010(10) 0.017(10)
C1L 0.102(13) 0.057(10) 0.082(12) 0.021(10) 0.023(10) 0.022(9)
C2L 0.096(13) 0.070(11) 0.094(13) 0.011(10) 0.006(11) 0.015(10)
C3L 0.084(12) 0.069(11) 0.075(12) 0.021(9) 0.021(10) 0.019(9)
C4L 0.092(12) 0.088(11) 0.071(11) 0.024(9) 0.024(10) 0.033(9)
N1L 0.047(10) 0.068(9) 0.068(9) 0.041(8) 0.023(7) 0.035(7)
C5L 0.044(10) 0.066(9) 0.058(8) 0.037(8) 0.028(8) 0.030(8)
N2L 0.069(10) 0.065(9) 0.058(8) 0.031(7) 0.038(7) 0.033(8)
C6L 0.070(12) 0.107(12) 0.069(10) 0.038(10) 0.033(10) 0.047(10)
C7L 0.060(12) 0.092(12) 0.077(10) 0.056(9) 0.022(10) 0.032(10)
C8L 0.015(10) 0.060(9) 0.064(9) 0.036(8) 0.020(8) 0.011(8)
C9L 0.068(10) 0.034(9) 0.098(10) 0.036(8) 0.019(9) -0.005(8)
C10L 0.069(13) 0.048(10) 0.088(11) 0.010(10) 0.033(10) -0.004(10)
C11L 0.077(12) 0.044(10) 0.090(10) 0.013(9) 0.029(10) -0.008(10)
C12L 0.086(14) 0.045(11) 0.103(12) 0.006(10) 0.010(11) 0.004(11)
C13L 0.090(14) 0.047(12) 0.104(12) 0.010(10) 0.006(11) -0.006(11)
C14L 0.084(15) 0.053(11) 0.087(11) 0.011(10) 0.012(11) -0.014(11)
C15L 0.080(14) 0.058(11) 0.095(11) 0.013(10) 0.008(11) -0.009(11)
C16L 0.090(17) 0.066(15) 0.110(15) 0.006(13) 0.005(14) -0.009(14)
C17L 0.078(17) 0.058(14) 0.099(13) -0.004(12) 0.014(14) 0.000(13)
C18L 0.090(17) 0.062(15) 0.105(13) 0.005(12) 0.017(13) -0.024(14)
C19L 0.089(16) 0.059(13) 0.096(12) 0.011(11) 0.012(12) -0.016(12)
C10O 0.066(13) 0.049(10) 0.089(11) 0.008(9) 0.033(10) -0.008(10)
C11O 0.079(12) 0.041(9) 0.089(10) 0.013(9) 0.031(10) -0.008(9)
C12O 0.085(13) 0.044(11) 0.104(11) 0.005(9) 0.008(11) 0.004(10)
C13O 0.090(15) 0.043(12) 0.106(13) 0.016(11) 0.003(12) -0.001(11)
C14O 0.085(14) 0.052(11) 0.089(11) 0.006(9) 0.010(11) -0.014(11)
C15O 0.079(14) 0.058(11) 0.092(11) 0.011(9) 0.008(10) -0.015(10)
C16O 0.086(16) 0.069(13) 0.105(12) 0.001(11) 0.012(12) -0.012(12)
C17O 0.081(17) 0.062(14) 0.101(13) 0.000(11) 0.028(13) -0.007(13)
C18O 0.092(17) 0.066(14) 0.103(13) 0.014(11) 0.020(13) -0.019(13)
C19O 0.084(16) 0.057(13) 0.092(13) 0.011(11) 0.017(12) -0.019(12)
C20L 0.109(16) 0.055(12) 0.089(14) 0.036(10) 0.041(12) 0.060(11)
N3A 0.078(11) 0.067(9) 0.106(10) 0.048(8) 0.065(9) 0.043(8)
N3B 0.072(11) 0.042(8) 0.044(8) 0.014(6) 0.024(8) 0.019(7)
N3C 0.072(11) 0.065(9) 0.070(11) 0.038(9) 0.022(9) 0.031(8)
N3D 0.059(10) 0.069(9) 0.054(9) 0.017(8) -0.023(9) 0.016(8)
N3E 0.087(9) 0.070(8) 0.051(8) 0.033(7) 0.034(7) 0.051(7)
N3F 0.079(11) 0.073(9) 0.051(9) 0.007(8) 0.022(8) 0.036(8)
N3G 0.086(9) 0.057(8) 0.097(9) 0.057(7) 0.045(7) 0.058(7)
N3H 0.070(10) 0.072(10) 0.063(9) 0.014(8) 0.032(8) 0.016(9)
N3I 0.106(12) 0.052(8) 0.061(10) 0.037(8) 0.043(9) 0.049(8)
N3J 0.060(10) 0.067(9) 0.081(10) 0.036(8) 0.013(9) 0.023(8)
N3K 0.041(9) 0.056(8) 0.054(8) 0.025(6) 0.005(7) 0.023(6)
N3L 0.023(9) 0.037(8) 0.071(9) 0.021(6) 0.010(7) 0.007(7)
Ni1 0.072(2) 0.0563(16) 0.0627(19) 0.0317(14) 0.0254(16) 0.0383(15)
Ni2 0.082(2) 0.0749(19) 0.0668(19) 0.0379(15) 0.0378(17) 0.0438(17)
Ni3 0.0401(19) 0.0622(17) 0.0568(18) 0.0215(13) 0.0135(14) 0.0207(14)
Ni4 0.051(2) 0.0539(16) 0.0749(19) 0.0295(14) 0.0263(16) 0.0297(14)

loop_
_atom_type_symbol
_atom_type_description
_atom_type_scat_dispersion_real
_atom_type_scat_dispersion_imag
_atom_type_scat_source
C C 0.0033 0.0016 'International Tables Vol C Tables 4.2.6.8 and 6.1.1.4'
H H 0.0000 0.0000 'International Tables Vol C Tables 4.2.6.8 and 6.1.1.4'
N N 0.0061 0.0033 'International Tables Vol C Tables 4.2.6.8 and 6.1.1.4'
O O 0.0106 0.0060 'International Tables Vol C Tables 4.2.6.8 and 6.1.1.4'
F F 0.0171 0.0103 'International Tables Vol C Tables 4.2.6.8 and 6.1.1.4'
S S 0.1246 0.1234 'International Tables Vol C Tables 4.2.6.8 and 6.1.1.4'
Ni Ni 0.3393 1.1124 'International Tables Vol C Tables 4.2.6.8 and 6.1.1.4'

loop_
_geom_angle_atom_site_label_1
_geom_angle_atom_site_label_2
_geom_angle_atom_site_label_3
_geom_angle
C2A C1A C1B 112.8(13)
C2A C1A H1AA 109.0
C1B C1A H1AA 109.0
C2A C1A H1AB 109.0
C1B C1A H1AB 109.0
H1AA C1A H1AB 107.8
C1A C2A C3A 114.1(13)
C1A C2A H2AA 108.7
C3A C2A H2AA 108.7
C1A C2A H2AB 108.7
C3A C2A H2AB 108.7
H2AA C2A H2AB 107.6
C2A C3A C4A 109.3(11)
C2A C3A H3AA 109.8
C4A C3A H3AA 109.8
C2A C3A H3AB 109.8
C4A C3A H3AB 109.8
H3AA C3A H3AB 108.3
N2A C4A C3A 109.9(10)
N2A C4A H4AA 109.7
C3A C4A H4AA 109.7
N2A C4A H4AB 109.7
C3A C4A H4AB 109.7
H4AA C4A H4AB 108.2
C7A N1A C5A 102.4(11)
C7A N1A Ni1 146.4(10)
C5A N1A Ni1 110.8(8)
N2A C5A C8A 130.2(11)
N2A C5A N1A 110.8(10)
C8A C5A N1A 119.0(9)
C5A N2A C6A 107.6(10)
C5A N2A C4A 128.0(10)
C6A N2A C4A 124.4(10)
C7A C6A N2A 107.4(12)
C7A C6A H6AA 126.3
N2A C6A H6AA 126.3
C6A C7A N1A 111.6(12)
C6A C7A H7AA 124.2
N1A C7A H7AA 124.2
N3A C8A C5A 114.0(11)
N3A C8A H8AA 123.0
C5A C8A H8AA 123.0
C11A C9A C20A 109.4(8)
C11A C9A N3A 112.6(9)
C20A C9A N3A 116.7(9)
C11A C9A H9AA 105.8
C20A C9A H9AA 105.8
N3A C9A H9AA 105.8
C11A C10A C15A 116.8(13)
C11A C10A H10A 121.6
C15A C10A H10A 121.6
C10A C11A C12A 119.6(11)
C10A C11A C9A 122.3(10)
C12A C11A C9A 118.1(10)
C13A C12A C11A 122.2(13)
C13A C12A H12A 118.9
C11A C12A H12A 118.9
C12A C13A C14A 119.4(14)
C12A C13A H13A 120.3
C14A C13A H13A 120.3
C13A C14A C15A 118.2(12)
C13A C14A C19A 117.6(15)
C15A C14A C19A 124.1(13)
C14A C15A C16A 117.3(12)
C14A C15A C10A 123.8(13)
C16A C15A C10A 118.7(15)
C17A C16A C15A 118.1(14)
C17A C16A H16A 120.9
C15A C16A H16A 120.9
C16A C17A C18A 124.7(14)
C16A C17A H17A 117.7
C18A C17A H17A 117.7
C19A C18A C17A 118.3(14)
C19A C18A H18A 120.8
C17A C18A H18A 120.8
C18A C19A C14A 117.1(14)
C18A C19A H19A 121.5
C14A C19A H19A 121.5
C9A C20A H20A 109.5
C9A C20A H20B 109.5
H20A C20A H20B 109.5
C9A C20A H20C 109.5
H20A C20A H20C 109.5
H20B C20A H20C 109.5
C2B C1B C1A 110.3(12)
C2B C1B H1BA 109.6
C1A C1B H1BA 109.6
C2B C1B H1BB 109.6
C1A C1B H1BB 109.6
H1BA C1B H1BB 108.1
C3B C2B C1B 113.7(12)
C3B C2B H2BA 108.8
C1B C2B H2BA 108.8
C3B C2B H2BB 108.8
C1B C2B H2BB 108.8
H2BA C2B H2BB 107.7
C2B C3B C4B 115.8(11)
C2B C3B H3BA 108.3
C4B C3B H3BA 108.3
C2B C3B H3BB 108.3
C4B C3B H3BB 108.3
H3BA C3B H3BB 107.4
N2B C4B C3B 112.1(10)
N2B C4B H4BA 109.2
C3B C4B H4BA 109.2
N2B C4B H4BB 109.2
C3B C4B H4BB 109.2
H4BA C4B H4BB 107.9
C7B N1B C5B 102.8(11)
C7B N1B Ni2 146.9(10)
C5B N1B Ni2 110.4(8)
N2B C5B N1B 110.9(10)
N2B C5B C8B 128.9(10)
N1B C5B C8B 120.2(9)
C5B N2B C6B 106.3(10)
C5B N2B C4B 128.4(10)
C6B N2B C4B 125.1(11)
C7B C6B N2B 108.8(12)
C7B C6B H6BA 125.6
N2B C6B H6BA 125.6
C6B C7B N1B 111.3(12)
C6B C7B H7BA 124.4
N1B C7B H7BA 124.4
N3B C8B C5B 112.2(10)
N3B C8B H8BA 123.9
C5B C8B H8BA 123.9
C11B C9B N3B 113.3(8)
C11B C9B C20B 107.3(8)
N3B C9B C20B 115.0(9)
C11B C9B H9BA 106.9
N3B C9B H9BA 106.9
C20B C9B H9BA 106.9
C11B C10B C15B 116.4(13)
C11B C10B H10B 121.8
C15B C10B H10B 121.8
C10B C11B C12B 120.9(11)
C10B C11B C9B 121.8(11)
C12B C11B C9B 117.2(9)
C13B C12B C11B 121.8(14)
C13B C12B H12B 119.1
C11B C12B H12B 119.1
C12B C13B C14B 117.6(14)
C12B C13B H13B 121.2
C14B C13B H13B 121.2
C15B C14B C13B 119.5(13)
C15B C14B C19B 121.9(13)
C13B C14B C19B 118.6(17)
C16B C15B C10B 116.9(16)
C16B C15B C14B 119.4(13)
C10B C15B C14B 123.7(13)
C17B C16B C15B 118.5(15)
C17B C16B H16B 120.7
C15B C16B H16B 120.7
C16B C17B C18B 122.0(15)
C16B C17B H17B 119.0
C18B C17B H17B 119.0
C19B C18B C17B 119.9(15)
C19B C18B H18B 120.1
C17B C18B H18B 120.1
C18B C19B C14B 117.7(15)
C18B C19B H19B 121.1
C14B C19B H19B 121.1
C9B C20B H20D 109.5
C9B C20B H20E 109.5
H20D C20B H20E 109.5
C9B C20B H20F 109.5
H20D C20B H20F 109.5
H20E C20B H20F 109.5
C1D C1C C2C 113.8(11)
C1D C1C H1CA 108.8
C2C C1C H1CA 108.8
C1D C1C H1CB 108.8
C2C C1C H1CB 108.8
H1CA C1C H1CB 107.7
C3C C2C C1C 112.0(11)
C3C C2C H2CA 109.2
C1C C2C H2CA 109.2
C3C C2C H2CB 109.2
C1C C2C H2CB 109.2
H2CA C2C H2CB 107.9
C2C C3C C4C 112.0(10)
C2C C3C H3CA 109.2
C4C C3C H3CA 109.2
C2C C3C H3CB 109.2
C4C C3C H3CB 109.2
H3CA C3C H3CB 107.9
N2C C4C C3C 111.7(10)
N2C C4C H4CA 109.3
C3C C4C H4CA 109.3
N2C C4C H4CB 109.3
C3C C4C H4CB 109.3
H4CA C4C H4CB 107.9
C7C N1C C5C 102.3(11)
C7C N1C Ni1 144.8(11)
C5C N1C Ni1 112.4(9)
N2C C5C N1C 112.6(10)
N2C C5C C8C 127.0(10)
N1C C5C C8C 120.4(9)
C6C N2C C5C 105.4(10)
C6C N2C C4C 127.8(11)
C5C N2C C4C 126.7(10)
N2C C6C C7C 109.1(12)
N2C C6C H6CA 125.4
C7C C6C H6CA 125.4
N1C C7C C6C 110.4(12)
N1C C7C H7CA 124.8
C6C C7C H7CA 124.8
N3C C8C C5C 113.9(11)
N3C C8C H8CA 123.0
C5C C8C H8CA 123.0
C11C C9C N3C 113.6(9)
C11C C9C C20C 107.9(9)
N3C C9C C20C 115.1(10)
C11C C9C H9CA 106.5
N3C C9C H9CA 106.5
C20C C9C H9CA 106.5
C11C C10C C15C 119.3(11)
C11C C10C H10C 120.4
C15C C10C H10C 120.4
C10C C11C C12C 118.5(10)
C10C C11C C9C 121.7(10)
C12C C11C C9C 119.7(10)
C13C C12C C11C 122.7(12)
C13C C12C H12C 118.6
C11C C12C H12C 118.6
C12C C13C C14C 119.1(13)
C12C C13C H13C 120.4
C14C C13C H13C 120.4
C13C C14C C15C 119.2(12)
C13C C14C C19C 121.1(14)
C15C C14C C19C 118.9(11)
C16C C15C C14C 119.7(11)
C16C C15C C10C 119.1(13)
C14C C15C C10C 121.1(11)
C17C C16C C15C 120.4(12)
C17C C16C H16C 119.8
C15C C16C H16C 119.8
C16C C17C C18C 118.7(12)
C16C C17C H17C 120.6
C18C C17C H17C 120.6
C19C C18C C17C 121.8(12)
C19C C18C H18C 119.1
C17C C18C H18C 119.1
C18C C19C C14C 119.9(13)
C18C C19C H19C 120.1
C14C C19C H19C 120.1
C9C C20C H20G 109.5
C9C C20C H20H 109.5
H20G C20C H20H 109.5
C9C C20C H20I 109.5
H20G C20C H20I 109.5
H20H C20C H20I 109.5
C1C C1D C2D 118.4(12)
C1C C1D H1DA 107.7
C2D C1D H1DA 107.7
C1C C1D H1DB 107.7
C2D C1D H1DB 107.7
H1DA C1D H1DB 107.1
C1D C2D C3D 111.4(10)
C1D C2D H2DA 109.3
C3D C2D H2DA 109.3
C1D C2D H2DB 109.3
C3D C2D H2DB 109.3
H2DA C2D H2DB 108.0
C4D C3D C2D 111.4(10)
C4D C3D H3DA 109.3
C2D C3D H3DA 109.3
C4D C3D H3DB 109.3
C2D C3D H3DB 109.3
H3DA C3D H3DB 108.0
N2D C4D C3D 110.5(10)
N2D C4D H4DA 109.5
C3D C4D H4DA 109.5
N2D C4D H4DB 109.5
C3D C4D H4DB 109.5
H4DA C4D H4DB 108.1
C7D N1D C5D 104.4(10)
C7D N1D Ni3 145.5(10)
C5D N1D Ni3 110.0(8)
N2D C5D N1D 110.1(10)
N2D C5D C8D 127.6(10)
N1D C5D C8D 122.3(9)
C5D N2D C6D 108.7(10)
C5D N2D C4D 126.4(10)
C6D N2D C4D 124.8(10)
N2D C6D C7D 106.8(11)
N2D C6D H6DA 126.6
C7D C6D H6DA 126.6
C6D C7D N1D 110.0(11)
C6D C7D H7DA 125.0
N1D C7D H7DA 125.0
N3D C8D C5D 112.7(10)
N3D C8D H8DA 123.6
C5D C8D H8DA 123.6
C11D C9D N3D 113.3(8)
C11D C9D C20D 111.4(8)
N3D C9D C20D 115.8(9)
C11D C9D H9DA 105.0
N3D C9D H9DA 105.0
C20D C9D H9DA 105.0
C11D C10D C15D 119.2(12)
C11D C10D H10D 120.4
C15D C10D H10D 120.4
C10D C11D C12D 117.2(10)
C10D C11D C9D 122.9(10)
C12D C11D C9D 119.8(10)
C13D C12D C11D 123.9(13)
C13D C12D H12D 118.0
C11D C12D H12D 118.0
C12D C13D C14D 117.8(14)
C12D C13D H13D 121.1
C14D C13D H13D 121.1
C13D C14D C15D 119.5(12)
C13D C14D C19D 115.7(15)
C15D C14D C19D 124.8(12)
C14D C15D C16D 119.1(12)
C14D C15D C10D 121.6(12)
C16D C15D C10D 119.2(14)
C17D C16D C15D 116.6(14)
C17D C16D H16D 121.7
C15D C16D H16D 121.7
C16D C17D C18D 123.4(14)
C16D C17D H17D 118.3
C18D C17D H17D 118.3
C19D C18D C17D 119.9(14)
C19D C18D H18D 120.0
C17D C18D H18D 120.0
C18D C19D C14D 115.7(13)
C18D C19D H19D 122.1
C14D C19D H19D 122.1
C9D C20D H20J 109.5
C9D C20D H20K 109.5
H20J C20D H20K 109.5
C9D C20D H20L 109.5
H20J C20D H20L 109.5
H20K C20D H20L 109.5
C2E C1E C1F 112.0(10)
C2E C1E H1EA 109.2
C1F C1E H1EA 109.2
C2E C1E H1EB 109.2
C1F C1E H1EB 109.2
H1EA C1E H1EB 107.9
C3E C2E C1E 115.7(10)
C3E C2E H2EA 108.4
C1E C2E H2EA 108.4
C3E C2E H2EB 108.4
C1E C2E H2EB 108.4
H2EA C2E H2EB 107.4
C2E C3E C4E 114.2(9)
C2E C3E H3EA 108.7
C4E C3E H3EA 108.7
C2E C3E H3EB 108.7
C4E C3E H3EB 108.7
H3EA C3E H3EB 107.6
N2E C4E C3E 113.7(9)
N2E C4E H4EA 108.8
C3E C4E H4EA 108.8
N2E C4E H4EB 108.8
C3E C4E H4EB 108.8
H4EA C4E H4EB 107.7
C7E N1E C5E 107.0(9)
C7E N1E Ni1 142.7(9)
C5E N1E Ni1 110.3(7)
N2E C5E N1E 109.4(9)
N2E C5E C8E 128.2(10)
N1E C5E C8E 122.4(9)
C6E N2E C5E 106.4(9)
C6E N2E C4E 126.1(9)
C5E N2E C4E 127.1(9)
N2E C6E C7E 109.1(10)
N2E C6E H6EA 125.4
C7E C6E H6EA 125.4
N1E C7E C6E 108.0(10)
N1E C7E H7EA 126.0
C6E C7E H7EA 126.0
N3E C8E C5E 115.1(10)
N3E C8E H8EA 122.4
C5E C8E H8EA 122.4
C11E C9E N3E 115.8(9)
C11E C9E C20E 109.3(8)
N3E C9E C20E 116.1(9)
C11E C9E H9EA 104.7
N3E C9E H9EA 104.7
C20E C9E H9EA 104.7
C11E C10E C15E 120.7(15)
C11E C10E H10E 119.6
C15E C10E H10E 119.6
C10E C11E C12E 118.2(12)
C10E C11E C9E 124.3(11)
C12E C11E C9E 117.4(11)
C13E C12E C11E 121.1(14)
C13E C12E H12E 119.4
C11E C12E H12E 119.4
C12E C13E C14E 120.0(15)
C12E C13E H13E 120.0
C14E C13E H13E 120.0
C15E C14E C19E 118.0(14)
C15E C14E C13E 118.3(14)
C19E C14E C13E 121.8(19)
C10E C15E C14E 121.2(14)
C10E C15E C16E 115.8(18)
C14E C15E C16E 123.1(14)
C17E C16E C15E 118.5(16)
C17E C16E H16E 120.8
C15E C16E H16E 120.8
C16E C17E C18E 117.2(15)
C16E C17E H17E 121.4
C18E C17E H17E 121.4
C19E C18E C17E 125.0(16)
C19E C18E H18E 117.5
C17E C18E H18E 117.5
C18E C19E C14E 117.2(16)
C18E C19E H19E 121.4
C14E C19E H19E 121.4
C11V C10V C15V 119.3(16)
C11V C10V H10F 120.4
C15V C10V H10F 120.4
C10V C11V C12V 119.4(14)
C13V C12V C11V 121.2(16)
C13V C12V H12F 119.4
C11V C12V H12F 119.4
C12V C13V C14V 119.5(17)
C12V C13V H13F 120.3
C14V C13V H13F 120.3
C15V C14V C19V 120.0(16)
C15V C14V C13V 119.4(16)
C19V C14V C13V 120(2)
C14V C15V C16V 119.5(16)
C14V C15V C10V 120.8(16)
C16V C15V C10V 119(2)
C17V C16V C15V 119.2(17)
C17V C16V H16F 120.4
C15V C16V H16F 120.4
C16V C17V C18V 121.0(17)
C16V C17V H17F 119.5
C18V C17V H17F 119.5
C19V C18V C17V 119.5(17)
C19V C18V H18F 120.3
C17V C18V H18F 120.3
C18V C19V C14V 118.6(17)
C18V C19V H19F 120.7
C14V C19V H19F 120.7
C9E C20E H20M 109.5
C9E C20E H20N 109.5
H20M C20E H20N 109.5
C9E C20E H20O 109.5
H20M C20E H20O 109.5
H20N C20E H20O 109.5
C2F C1F C1E 112.1(11)
C2F C1F H1FA 109.2
C1E C1F H1FA 109.2
C2F C1F H1FB 109.2
C1E C1F H1FB 109.2
H1FA C1F H1FB 107.9
C1F C2F C3F 113.3(11)
C1F C2F H2FA 108.9
C3F C2F H2FA 108.9
C1F C2F H2FB 108.9
C3F C2F H2FB 108.9
H2FA C2F H2FB 107.7
C2F C3F C4F 111.5(9)
C2F C3F H3FA 109.3
C4F C3F H3FA 109.3
C2F C3F H3FB 109.3
C4F C3F H3FB 109.3
H3FA C3F H3FB 108.0
N2F C4F C3F 111.6(10)
N2F C4F H4FA 109.3
C3F C4F H4FA 109.3
N2F C4F H4FB 109.3
C3F C4F H4FB 109.3
H4FA C4F H4FB 108.0
C7F N1F C5F 104.7(10)
C7F N1F Ni4 144.7(9)
C5F N1F Ni4 110.6(7)
N2F C5F N1F 110.2(9)
N2F C5F C8F 128.5(10)
N1F C5F C8F 121.2(9)
C5F N2F C6F 106.7(10)
C5F N2F C4F 127.0(9)
C6F N2F C4F 126.1(9)
C7F C6F N2F 108.7(11)
C7F C6F H6FA 125.6
N2F C6F H6FA 125.6
C6F C7F N1F 109.6(11)
C6F C7F H7FA 125.2
N1F C7F H7FA 125.2
N3F C8F C5F 113.8(10)
N3F C8F H8FA 123.1
C5F C8F H8FA 123.1
C20F C9F C11F 111.6(9)
C20F C9F N3F 117.0(9)
C11F C9F N3F 111.2(8)
C20F C9F H9FA 105.3
C11F C9F H9FA 105.3
N3F C9F H9FA 105.3
C11F C10F C15F 118.4(12)
C11F C10F H10G 120.8
C15F C10F H10G 120.8
C10F C11F C12F 119.8(10)
C10F C11F C9F 121.8(10)
C12F C11F C9F 118.3(10)
C13F C12F C11F 120.7(13)
C13F C12F H12G 119.6
C11F C12F H12G 119.6
C12F C13F C14F 119.3(13)
C12F C13F H13G 120.3
C14F C13F H13G 120.3
C13F C14F C15F 119.9(12)
C13F C14F C19F 118.5(15)
C15F C14F C19F 121.6(12)
C14F C15F C10F 120.7(12)
C14F C15F C16F 120.6(12)
C10F C15F C16F 118.7(14)
C17F C16F C15F 116.0(13)
C17F C16F H16G 122.0
C15F C16F H16G 122.0
C16F C17F C18F 123.9(13)
C16F C17F H17G 118.0
C18F C17F H17G 118.0
C19F C18F C17F 118.1(13)
C19F C18F H18G 120.9
C17F C18F H18G 120.9
C18F C19F C14F 119.3(14)
C18F C19F H19G 120.3
C14F C19F H19G 120.3
C9F C20F H20P 109.5
C9F C20F H20Q 109.5
H20P C20F H20Q 109.5
C9F C20F H20R 109.5
H20P C20F H20R 109.5
H20Q C20F H20R 109.5
C1H C1G C2G 113.2(13)
C1H C1G H1GA 108.9
C2G C1G H1GA 108.9
C1H C1G H1GB 108.9
C2G C1G H1GB 108.9
H1GA C1G H1GB 107.7
C1G C2G C3G 112.2(13)
C1G C2G H2GA 109.2
C3G C2G H2GA 109.2
C1G C2G H2GB 109.2
C3G C2G H2GB 109.2
H2GA C2G H2GB 107.9
C2G C3G C4G 109.1(11)
C2G C3G H3GA 109.9
C4G C3G H3GA 109.9
C2G C3G H3GB 109.9
C4G C3G H3GB 109.9
H3GA C3G H3GB 108.3
N2G C4G C3G 110.1(10)
N2G C4G H4GA 109.6
C3G C4G H4GA 109.6
N2G C4G H4GB 109.6
C3G C4G H4GB 109.6
H4GA C4G H4GB 108.2
C7G N1G C5G 103.7(11)
C7G N1G Ni2 146.2(10)
C5G N1G Ni2 109.9(8)
N2G C5G N1G 112.5(10)
N2G C5G C8G 126.1(10)
N1G C5G C8G 121.5(9)
C5G N2G C6G 104.2(10)
C5G N2G C4G 127.7(10)
C6G N2G C4G 128.1(11)
N2G C6G C7G 110.6(12)
N2G C6G H6GA 124.7
C7G C6G H6GA 124.7
N1G C7G C6G 108.9(12)
N1G C7G H7GA 125.5
C6G C7G H7GA 125.5
N3G C8G C5G 111.8(10)
N3G C8G H8GA 124.1
C5G C8G H8GA 124.1
C11G C9G C20G 116.3(8)
C11G C9G N3G 117.2(9)
C20G C9G N3G 117.0(9)
C11G C9G H9GA 100.4
C20G C9G H9GA 100.4
N3G C9G H9GA 100.4
C11G C10G C15G 121.1(15)
C11G C10G H10H 119.4
C15G C10G H10H 119.4
C10G C11G C12G 116.0(12)
C10G C11G C9G 123.2(11)
C12G C11G C9G 120.7(11)
C13G C12G C11G 123.7(15)
C13G C12G H12H 118.1
C11G C12G H12H 118.1
C12G C13G C14G 118.8(15)
C12G C13G H13H 120.6
C14G C13G H13H 120.6
C19G C14G C13G 121.3(18)
C19G C14G C15G 119.5(14)
C13G C14G C15G 118.9(14)
C10G C15G C14G 121.0(15)
C10G C15G C16G 115.9(19)
C14G C15G C16G 122.0(14)
C17G C16G C15G 118.9(16)
C17G C16G H16H 120.5
C15G C16G H16H 120.5
C16G C17G C18G 116.8(15)
C16G C17G H17H 121.6
C18G C17G H17H 121.6
C19G C18G C17G 125.5(16)
C19G C18G H18H 117.3
C17G C18G H18H 117.3
C18G C19G C14G 117.2(16)
C18G C19G H19H 121.4
C14G C19G H19H 121.4
C11T C10T C15T 120.9(17)
C11T C10T H10I 119.5
C15T C10T H10I 119.5
C10T C11T C12T 118.7(14)
C13T C12T C11T 119.3(17)
C13T C12T H12I 120.4
C11T C12T H12I 120.4
C12T C13T C14T 120.9(17)
C12T C13T H13I 119.6
C14T C13T H13I 119.6
C15T C14T C13T 117.6(16)
C15T C14T C19T 118.9(16)
C13T C14T C19T 123(2)
C16T C15T C14T 119.7(17)
C16T C15T C10T 116(2)
C14T C15T C10T 119.6(17)
C17T C16T C15T 117.9(17)
C17T C16T H16I 121.0
C15T C16T H16I 121.0
C16T C17T C18T 119.6(17)
C16T C17T H17I 120.2
C18T C17T H17I 120.2
C19T C18T C17T 121.6(17)
C19T C18T H18I 119.2
C17T C18T H18I 119.2
C18T C19T C14T 117.8(17)
C18T C19T H19I 121.1
C14T C19T H19I 121.1
C9G C20G H21S 109.5
C9G C20G H21T 109.5
H21S C20G H21T 109.5
C9G C20G H21U 109.5
H21S C20G H21U 109.5
H21T C20G H21U 109.5
C2H C1H C1G 116.9(14)
C2H C1H H1HA 108.1
C1G C1H H1HA 108.1
C2H C1H H1HB 108.1
C1G C1H H1HB 108.1
H1HA C1H H1HB 107.3
C1H C2H C3H 117.0(12)
C1H C2H H2HA 108.0
C3H C2H H2HA 108.0
C1H C2H H2HB 108.0
C3H C2H H2HB 108.0
H2HA C2H H2HB 107.3
C2H C3H C4H 112.4(10)
C2H C3H H3HA 109.1
C4H C3H H3HA 109.1
C2H C3H H3HB 109.1
C4H C3H H3HB 109.1
H3HA C3H H3HB 107.9
N2H C4H C3H 109.9(10)
N2H C4H H4HA 109.7
C3H C4H H4HA 109.7
N2H C4H H4HB 109.7
C3H C4H H4HB 109.7
H4HA C4H H4HB 108.2
C7H N1H C5H 105.3(11)
C7H N1H Ni3 147.1(10)
C5H N1H Ni3 107.4(8)
N2H C5H C8H 129.0(10)
N2H C5H N1H 109.6(10)
C8H C5H N1H 121.4(9)
C6H N2H C5H 106.2(10)
C6H N2H C4H 126.6(10)
C5H N2H C4H 127.2(10)
N2H C6H C7H 109.5(11)
N2H C6H H6HA 125.3
C7H C6H H6HA 125.3
N1H C7H C6H 109.3(11)
N1H C7H H7HA 125.4
C6H C7H H7HA 125.4
N3H C8H C5H 114.9(11)
N3H C8H H8HA 122.5
C5H C8H H8HA 122.5
C20H C9H C11H 112.0(11)
C20H C9H N3H 117.2(10)
C11H C9H N3H 112.7(9)
C20H C9H H9HA 104.4
C11H C9H H9HA 104.4
N3H C9H H9HA 104.4
C11H C10H C15H 120.2(13)
C11H C10H H10J 119.9
C15H C10H H10J 119.9
C10H C11H C12H 119.3(11)
C10H C11H C9H 121.9(10)
C12H C11H C9H 118.8(10)
C13H C12H C11H 121.1(14)
C13H C12H H12J 119.4
C11H C12H H12J 119.4
C12H C13H C14H 118.4(15)
C12H C13H H13J 120.8
C14H C13H H13J 120.8
C19H C14H C13H 114.5(17)
C19H C14H C15H 123.0(14)
C13H C14H C15H 122.4(14)
C14H C15H C10H 118.3(14)
C14H C15H C16H 121.0(13)
C10H C15H C16H 120.6(17)
C17H C16H C15H 116.0(14)
C17H C16H H16J 122.0
C15H C16H H16J 122.0
C16H C17H C18H 120.6(15)
C16H C17H H17J 119.7
C18H C17H H17J 119.7
C19H C18H C17H 122.8(15)
C19H C18H H18J 118.6
C17H C18H H18J 118.6
C18H C19H C14H 116.5(15)
C18H C19H H19J 121.7
C14H C19H H19J 121.7
C9H C20H H20S 109.5
C9H C20H H20T 109.5
H20S C20H H20T 109.5
C9H C20H H20U 109.5
H20S C20H H20U 109.5
H20T C20H H20U 109.5
C2I C1I C1J 112.7(10)
C2I C1I H1IA 109.0
C1J C1I H1IA 109.1
C2I C1I H1IB 109.0
C1J C1I H1IB 109.0
H1IA C1I H1IB 107.8
C3I C2I C1I 113.5(11)
C3I C2I H2IA 108.9
C1I C2I H2IA 108.9
C3I C2I H2IB 108.9
C1I C2I H2IB 108.9
H2IA C2I H2IB 107.7
C2I C3I C4I 116.3(10)
C2I C3I H3IA 108.2
C4I C3I H3IA 108.2
C2I C3I H3IB 108.2
C4I C3I H3IB 108.2
H3IA C3I H3IB 107.4
N2I C4I C3I 113.1(10)
N2I C4I H4IA 109.0
C3I C4I H4IA 109.0
N2I C4I H4IB 109.0
C3I C4I H4IB 109.0
H4IA C4I H4IB 107.8
C7I N1I C5I 104.4(11)
C7I N1I Ni2 147.3(10)
C5I N1I Ni2 108.3(8)
N2I C5I N1I 111.0(10)
N2I C5I C8I 127.5(10)
N1I C5I C8I 121.4(9)
C5I N2I C6I 106.1(10)
C5I N2I C4I 128.1(10)
C6I N2I C4I 125.7(10)
N2I C6I C7I 108.6(12)
N2I C6I H6IA 125.7
C7I C6I H6IA 125.7
N1I C7I C6I 109.5(12)
N1I C7I H7IA 125.2
C6I C7I H7IA 125.2
N3I C8I C5I 113.2(11)
N3I C8I H8IA 123.4
C5I C8I H8IA 123.4
C20I C9I N3I 115.4(9)
C20I C9I C11I 110.2(8)
N3I C9I C11I 112.8(8)
C20I C9I H9IA 105.9
N3I C9I H9IA 105.9
C11I C9I H9IA 105.9
C11I C10I C15I 121.4(12)
C11I C10I H10K 119.3
C15I C10I H10K 119.3
C10I C11I C12I 119.7(10)
C10I C11I C9I 121.8(10)
C12I C11I C9I 118.5(10)
C13I C12I C11I 119.5(12)
C13I C12I H12K 120.3
C11I C12I H12K 120.3
C12I C13I C14I 121.0(13)
C12I C13I H13K 119.5
C14I C13I H13K 119.5
C13I C14I C15I 119.8(12)
C13I C14I C19I 120.6(15)
C15I C14I C19I 119.2(12)
C16I C15I C14I 121.0(11)
C16I C15I C10I 120.1(13)
C14I C15I C10I 117.7(11)
C17I C16I C15I 117.9(13)
C17I C16I H16K 121.0
C15I C16I H16K 121.0
C16I C17I C18I 121.8(13)
C16I C17I H17K 119.1
C18I C17I H17K 119.1
C19I C18I C17I 120.2(14)
C19I C18I H18K 119.9
C17I C18I H18K 119.9
C18I C19I C14I 118.9(14)
C18I C19I H19K 120.6
C14I C19I H19K 120.6
C9I C20I H20V 109.5
C9I C20I H20W 109.5
H20V C20I H20W 109.5
C9I C20I H20X 109.5
H20V C20I H20X 109.5
H20W C20I H20X 109.5
C2J C1J C1I 111.9(11)
C2J C1J H1JA 109.2
C1I C1J H1JA 109.2
C2J C1J H1JB 109.2
C1I C1J H1JB 109.2
H1JA C1J H1JB 107.9
C1J C2J C3J 112.6(10)
C1J C2J H2JA 109.1
C3J C2J H2JA 109.1
C1J C2J H2JB 109.1
C3J C2J H2JB 109.1
H2JA C2J H2JB 107.8
C2J C3J C4J 113.3(10)
C2J C3J H3JA 108.9
C4J C3J H3JA 108.9
C2J C3J H3JB 108.9
C4J C3J H3JB 108.9
H3JA C3J H3JB 107.7
N2J C4J C3J 110.9(9)
N2J C4J H4JA 109.5
C3J C4J H4JA 109.5
N2J C4J H4JB 109.5
C3J C4J H4JB 109.5
H4JA C4J H4JB 108.1
C7J N1J C5J 104.6(11)
C7J N1J Ni4 145.2(10)
C5J N1J Ni4 109.9(8)
N2J C5J N1J 110.5(10)
N2J C5J C8J 127.6(10)
N1J C5J C8J 121.8(9)
C5J N2J C6J 106.9(11)
C5J N2J C4J 126.9(10)
C6J N2J C4J 126.0(10)
N2J C6J C7J 107.8(12)
N2J C6J H6JA 126.1
C7J C6J H6JA 126.1
N1J C7J C6J 110.1(12)
N1J C7J H7JA 125.0
C6J C7J H7JA 125.0
N3J C8J C5J 113.2(10)
N3J C8J H8JA 123.4
C5J C8J H8JA 123.4
C20J C9J N3J 116.0(9)
C20J C9J C11J 111.4(8)
N3J C9J C11J 110.1(8)
C20J C9J H9JA 106.2
N3J C9J H9JA 106.2
C11J C9J H9JA 106.2
C11J C10J C15J 122.1(11)
C11J C10J H10L 119.0
C15J C10J H10L 119.0
C10J C11J C12J 119.7(10)
C10J C11J C9J 122.9(9)
C12J C11J C9J 117.4(9)
C13J C12J C11J 117.9(11)
C13J C12J H12L 121.0
C11J C12J H12L 121.0
C12J C13J C14J 121.5(13)
C12J C13J H13L 119.2
C14J C13J H13L 119.2
C15J C14J C13J 119.3(12)
C15J C14J C19J 118.5(12)
C13J C14J C19J 120.2(15)
C14J C15J C16J 120.5(11)
C14J C15J C10J 117.9(11)
C16J C15J C10J 121.3(13)
C17J C16J C15J 121.0(13)
C17J C16J H16L 119.5
C15J C16J H16L 119.5
C16J C17J C18J 117.8(13)
C16J C17J H17L 121.1
C18J C17J H17L 121.1
C19J C18J C17J 121.6(14)
C19J C18J H18L 119.2
C17J C18J H18L 119.2
C18J C19J C14J 119.6(14)
C18J C19J H19L 120.2
C14J C19J H19L 120.2
C9J C20J H20Y 109.5
C9J C20J H20Z 109.5
H20Y C20J H20Z 109.5
C9J C20J H21A 109.5
H20Y C20J H21A 109.5
H20Z C20J H21A 109.5
C2K C1K C1L 109.5(12)
C2K C1K H1KA 109.8
C1L C1K H1KA 109.8
C2K C1K H1KB 109.8
C1L C1K H1KB 109.8
H1KA C1K H1KB 108.2
C1K C2K C3K 110.9(12)
C1K C2K H2KA 109.5
C3K C2K H2KA 109.5
C1K C2K H2KB 109.5
C3K C2K H2KB 109.5
H2KA C2K H2KB 108.1
C4K C3K C2K 111.6(11)
C4K C3K H3KA 109.3
C2K C3K H3KA 109.3
C4K C3K H3KB 109.3
C2K C3K H3KB 109.3
H3KA C3K H3KB 108.0
N2K C4K C3K 111.9(10)
N2K C4K H4KA 109.2
C3K C4K H4KA 109.2
N2K C4K H4KB 109.2
C3K C4K H4KB 109.2
H4KA C4K H4KB 107.9
C7K N1K C5K 105.5(10)
C7K N1K Ni3 145.5(9)
C5K N1K Ni3 108.6(8)
N2K C5K C8K 127.5(10)
N2K C5K N1K 110.5(10)
C8K C5K N1K 121.9(9)
C5K N2K C6K 106.9(10)
C5K N2K C4K 126.1(10)
C6K N2K C4K 126.1(11)
N2K C6K C7K 109.5(12)
N2K C6K H6KA 125.3
C7K C6K H6KA 125.3
N1K C7K C6K 107.6(12)
N1K C7K H7KA 126.2
C6K C7K H7KA 126.2
N3K C8K C5K 114.2(10)
N3K C8K H8KA 122.9
C5K C8K H8KA 122.9
C20K C9K C11K 109.8(8)
C20K C9K N3K 118.2(10)
C11K C9K N3K 112.6(9)
C20K C9K H9KA 105.0
C11K C9K H9KA 105.0
N3K C9K H9KA 105.0
C11K C10K C15K 120.5(15)
C11K C10K H10M 119.7
C15K C10K H10M 119.7
C10K C11K C12K 120.5(12)
C10K C11K C9K 123.3(11)
C12K C11K C9K 116.1(11)
C13K C12K C11K 118.8(15)
C13K C12K H12M 120.6
C11K C12K H12M 120.6
C12K C13K C14K 120.3(16)
C12K C13K H13M 119.8
C14K C13K H13M 119.8
C15K C14K C13K 120.4(15)
C15K C14K C19K 120.5(15)
C13K C14K C19K 118(2)
C14K C15K C16K 121.6(14)
C14K C15K C10K 117.6(15)
C16K C15K C10K 120.6(18)
C17K C16K C15K 117.9(15)
C17K C16K H16M 121.0
C15K C16K H16M 121.0
C16K C17K C18K 120.6(16)
C16K C17K H17M 119.7
C18K C17K H17M 119.7
C19K C18K C17K 122.2(16)
C19K C18K H18M 118.9
C17K C18K H18M 118.9
C18K C19K C14K 116.1(16)
C18K C19K H19M 122.0
C14K C19K H19M 122.0
C11P C10P C15P 117.8(16)
C11P C10P H10N 121.1
C15P C10P H10N 121.1
C10P C11P C12P 120.1(14)
C13P C12P C11P 121.8(16)
C13P C12P H12N 119.1
C11P C12P H12N 119.1
C12P C13P C14P 117.3(17)
C12P C13P H13N 121.4
C14P C13P H13N 121.4
C15P C14P C13P 120.2(16)
C15P C14P C19P 118.4(17)
C13P C14P C19P 120(2)
C14P C15P C10P 121.6(17)
C14P C15P C16P 120.5(17)
C10P C15P C16P 115(2)
C17P C16P C15P 118.1(17)
C17P C16P H16N 120.9
C15P C16P H16N 120.9
C16P C17P C18P 121.5(17)
C16P C17P H17N 119.2
C18P C17P H17N 119.2
C19P C18P C17P 118.7(17)
C19P C18P H18N 120.6
C17P C18P H18N 120.6
C18P C19P C14P 118.8(18)
C18P C19P H19N 120.6
C14P C19P H19N 120.6
C9K C20K H21X 109.5
C9K C20K H21Y 109.5
H21X C20K H21Y 109.5
C9K C20K H21Z 109.5
H21X C20K H21Z 109.5
H21Y C20K H21Z 109.5
C2L C1L C1K 108.8(12)
C2L C1L H1LA 109.9
C1K C1L H1LA 109.9
C2L C1L H1LB 109.9
C1K C1L H1LB 109.9
H1LA C1L H1LB 108.3
C3L C2L C1L 111.9(13)
C3L C2L H2LA 109.2
C1L C2L H2LA 109.2
C3L C2L H2LB 109.2
C1L C2L H2LB 109.2
H2LA C2L H2LB 107.9
C2L C3L C4L 112.3(11)
C2L C3L H3LA 109.1
C4L C3L H3LA 109.1
C2L C3L H3LB 109.1
C4L C3L H3LB 109.1
H3LA C3L H3LB 107.9
N2L C4L C3L 111.3(10)
N2L C4L H4LA 109.4
C3L C4L H4LA 109.4
N2L C4L H4LB 109.4
C3L C4L H4LB 109.4
H4LA C4L H4LB 108.0
C7L N1L C5L 104.6(10)
C7L N1L Ni4 145.7(10)
C5L N1L Ni4 109.7(8)
N2L C5L N1L 110.3(10)
N2L C5L C8L 128.9(10)
N1L C5L C8L 120.8(9)
C5L N2L C6L 106.9(10)
C5L N2L C4L 128.1(10)
C6L N2L C4L 124.5(10)
C7L C6L N2L 108.6(12)
C7L C6L H6LA 125.7
N2L C6L H6LA 125.7
C6L C7L N1L 109.3(12)
C6L C7L H7LA 125.3
N1L C7L H7LA 125.3
N3L C8L C5L 115.1(10)
N3L C8L H8LA 122.4
C5L C8L H8LA 122.4
C11L C9L C11O 8.4(9)
C11L C9L N3L 114.6(9)
C11O C9L N3L 115.0(10)
C11L C9L C20L 110.7(8)
C11O C9L C20L 116.1(8)
N3L C9L C20L 116.3(9)
C11L C9L H9LA 106.8
C11O C9L H9LA 98.9
N3L C9L H9LA 103.6
C20L C9L H9LA 103.5
C11L C10L C15L 119.4(16)
C11L C10L H10O 120.3
C15L C10L H10O 120.3
C10L C11L C12L 118.4(13)
C10L C11L C9L 124.8(12)
C12L C11L C9L 116.6(11)
C13L C12L C11L 122.4(16)
C13L C12L H12O 118.8
C11L C12L H12O 118.8
C12L C13L C14L 118.1(17)
C12L C13L H13O 121.0
C14L C13L H13O 121.0
C15L C14L C19L 122.1(16)
C15L C14L C13L 119.4(16)
C19L C14L C13L 116(2)
C14L C15L C16L 117.9(15)
C14L C15L C10L 120.7(16)
C16L C15L C10L 121(2)
C17L C16L C15L 119.1(17)
C17L C16L H16O 120.4
C15L C16L H16O 120.4
C16L C17L C18L 120.4(17)
C16L C17L H17O 119.8
C18L C17L H17O 119.8
C19L C18L C17L 118.6(16)
C19L C18L H18O 120.7
C17L C18L H18O 120.7
C18L C19L C14L 118.9(17)
C18L C19L H19O 120.6
C14L C19L H19O 120.6
C11O C10O C15O 118.3(15)
C11O C10O H10P 120.9
C15O C10O H10P 120.9
C10O C11O C12O 120.1(14)
C10O C11O C9L 123.1(12)
C12O C11O C9L 116.7(11)
C13O C12O C11O 121.8(15)
C13O C12O H12P 119.1
C11O C12O H12P 119.1
C12O C13O C14O 118.5(16)
C12O C13O H13P 120.7
C14O C13O H13P 120.7
C15O C14O C19O 120.5(15)
C15O C14O C13O 119.3(15)
C19O C14O C13O 120.2(19)
C16O C15O C14O 117.9(14)
C16O C15O C10O 120.5(19)
C14O C15O C10O 121.5(15)
C17O C16O C15O 122.2(16)
C17O C16O H16P 118.9
C15O C16O H16P 118.9
C16O C17O C18O 118.2(16)
C16O C17O H17P 120.9
C18O C17O H17P 120.9
C19O C18O C17O 119.8(16)
C19O C18O H18P 120.1
C17O C18O H18P 120.1
C18O C19O C14O 120.1(16)
C18O C19O H19P 119.9
C14O C19O H19P 119.9
C9L C20L H21B 109.5
C9L C20L H21C 109.5
H21B C20L H21C 109.5
C9L C20L H21D 109.5
H21B C20L H21D 109.5
H21C C20L H21D 109.5
C8A N3A C9A 116.7(10)
C8A N3A Ni1 116.9(8)
C9A N3A Ni1 126.4(8)
C8B N3B C9B 118.9(10)
C8B N3B Ni2 118.2(8)
C9B N3B Ni2 122.2(8)
C8C N3C C9C 116.9(11)
C8C N3C Ni1 112.8(9)
C9C N3C Ni1 129.9(9)
C8D N3D C9D 117.2(11)
C8D N3D Ni3 116.1(8)
C9D N3D Ni3 126.2(8)
C8E N3E C9E 119.8(10)
C8E N3E Ni1 113.3(8)
C9E N3E Ni1 125.1(7)
C8F N3F C9F 117.2(10)
C8F N3F Ni4 113.9(8)
C9F N3F Ni4 128.8(8)
C8G N3G C9G 115.8(10)
C8G N3G Ni2 115.4(8)
C9G N3G Ni2 128.5(8)
C8H N3H C9H 119.9(10)
C8H N3H Ni3 115.3(8)
C9H N3H Ni3 124.8(8)
C8I N3I C9I 115.9(11)
C8I N3I Ni2 115.8(9)
C9I N3I Ni2 127.4(8)
C8J N3J C9J 115.0(10)
C8J N3J Ni4 114.4(8)
C9J N3J Ni4 130.5(8)
C8K N3K C9K 116.9(10)
C8K N3K Ni3 115.3(8)
C9K N3K Ni3 127.7(8)
C8L N3L C9L 116.5(9)
C8L N3L Ni4 114.8(8)
C9L N3L Ni4 127.8(8)
N1C Ni1 N1A 93.5(6)
N1C Ni1 N1E 94.8(5)
N1A Ni1 N1E 94.3(5)
N1C Ni1 N3A 90.1(6)
N1A Ni1 N3A 79.0(5)
N1E Ni1 N3A 171.9(5)
N1C Ni1 N3C 80.3(5)
N1A Ni1 N3C 172.6(5)
N1E Ni1 N3C 90.3(5)
N3A Ni1 N3C 96.8(5)
N1C Ni1 N3E 171.7(5)
N1A Ni1 N3E 92.1(5)
N1E Ni1 N3E 78.6(4)
N3A Ni1 N3E 97.0(5)
N3C Ni1 N3E 94.5(5)
N1G Ni2 N1I 92.3(5)
N1G Ni2 N3I 95.2(6)
N1I Ni2 N3I 80.6(5)
N1G Ni2 N1B 90.4(5)
N1I Ni2 N1B 91.9(5)
N3I Ni2 N1B 170.7(5)
N1G Ni2 N3G 81.4(5)
N1I Ni2 N3G 173.0(5)
N3I Ni2 N3G 96.8(5)
N1B Ni2 N3G 91.2(5)
N1G Ni2 N3B 168.6(6)
N1I Ni2 N3B 86.3(5)
N3I Ni2 N3B 95.7(5)
N1B Ni2 N3B 78.4(5)
N3G Ni2 N3B 100.5(4)
N1D Ni3 N1H 89.8(5)
N1D Ni3 N1K 93.8(5)
N1H Ni3 N1K 90.2(6)
N1D Ni3 N3H 169.0(5)
N1H Ni3 N3H 80.7(5)
N1K Ni3 N3H 91.8(5)
N1D Ni3 N3K 92.0(5)
N1H Ni3 N3K 170.1(6)
N1K Ni3 N3K 79.9(5)
N3H Ni3 N3K 98.3(5)
N1D Ni3 N3D 78.6(5)
N1H Ni3 N3D 92.1(6)
N1K Ni3 N3D 172.0(5)
N3H Ni3 N3D 96.1(5)
N3K Ni3 N3D 97.8(5)
N1F Ni4 N1J 91.5(5)
N1F Ni4 N1L 94.0(5)
N1J Ni4 N1L 91.3(5)
N1F Ni4 N3J 92.0(5)
N1J Ni4 N3J 80.4(5)
N1L Ni4 N3J 169.9(5)
N1F Ni4 N3L 171.6(5)
N1J Ni4 N3L 93.9(5)
N1L Ni4 N3L 79.4(5)
N3J Ni4 N3L 95.3(5)
N1F Ni4 N3F 80.4(4)
N1J Ni4 N3F 171.3(5)
N1L Ni4 N3F 92.1(5)
N3J Ni4 N3F 96.9(5)
N3L Ni4 N3F 94.6(4)
O1 S1 O2 109.7(8)
O1 S1 O3 122.5(8)
O2 S1 O3 112.4(8)
O1 S1 C21 105.6(12)
O2 S1 C21 105.8(11)
O3 S1 C21 98.8(12)
F1 C21 F2 100.1(19)
F1 C21 F3 96.8(18)
F2 C21 F3 112.7(19)
F1 C21 S1 120.1(19)
F2 C21 S1 112.7(18)
F3 C21 S1 113.1(18)

loop_
_geom_bond_atom_site_label_1
_geom_bond_atom_site_label_2
_geom_bond_distance
C1A C2A 1.474(14)
C1A C1B 1.546(14)
C1A H1AA 0.9900
C1A H1AB 0.9900
C2A C3A 1.545(15)
C2A H2AA 0.9900
C2A H2AB 0.9900
C3A C4A 1.555(13)
C3A H3AA 0.9900
C3A H3AB 0.9900
C4A N2A 1.481(11)
C4A H4AA 0.9900
C4A H4AB 0.9900
N1A C7A 1.378(12)
N1A C5A 1.427(12)
N1A Ni1 2.044(14)
C5A N2A 1.346(11)
C5A C8A 1.410(11)
N2A C6A 1.369(11)
C6A C7A 1.365(13)
C6A H6AA 0.9500
C7A H7AA 0.9500
C8A N3A 1.300(11)
C8A H8AA 0.9500
C9A C11A 1.503(11)
C9A C20A 1.517(12)
C9A N3A 1.519(10)
C9A H9AA 1.0000
C10A C11A 1.359(11)
C10A C15A 1.404(11)
C10A H10A 0.9500
C11A C12A 1.428(12)
C12A C13A 1.349(12)
C12A H12A 0.9500
C13A C14A 1.380(12)
C13A H13A 0.9500
C14A C15A 1.384(13)
C14A C19A 1.411(12)
C15A C16A 1.390(12)
C16A C17A 1.350(12)
C16A H16A 0.9500
C17A C18A 1.402(13)
C17A H17A 0.9500
C18A C19A 1.356(12)
C18A H18A 0.9500
C19A H19A 0.9500
C20A H20A 0.9800
C20A H20B 0.9800
C20A H20C 0.9800
C1B C2B 1.506(13)
C1B H1BA 0.9900
C1B H1BB 0.9900
C2B C3B 1.496(13)
C2B H2BA 0.9900
C2B H2BB 0.9900
C3B C4B 1.504(12)
C3B H3BA 0.9900
C3B H3BB 0.9900
C4B N2B 1.470(11)
C4B H4BA 0.9900
C4B H4BB 0.9900
N1B C7B 1.348(12)
N1B C5B 1.416(11)
N1B Ni2 2.073(14)
C5B N2B 1.340(11)
C5B C8B 1.424(11)
N2B C6B 1.351(11)
C6B C7B 1.345(12)
C6B H6BA 0.9500
C7B H7BA 0.9500
C8B N3B 1.303(11)
C8B H8BA 0.9500
C9B C11B 1.502(11)
C9B N3B 1.518(10)
C9B C20B 1.560(12)
C9B H9BA 1.0000
C10B C11B 1.366(11)
C10B C15B 1.390(11)
C10B H10B 0.9500
C11B C12B 1.427(12)
C12B C13B 1.368(12)
C12B H12B 0.9500
C13B C14B 1.397(12)
C13B H13B 0.9500
C14B C15B 1.390(13)
C14B C19B 1.398(12)
C15B C16B 1.377(12)
C16B C17B 1.341(12)
C16B H16B 0.9500
C17B C18B 1.424(13)
C17B H17B 0.9500
C18B C19B 1.347(12)
C18B H18B 0.9500
C19B H19B 0.9500
C20B H20D 0.9800
C20B H20E 0.9800
C20B H20F 0.9800
C1C C1D 1.486(13)
C1C C2C 1.521(12)
C1C H1CA 0.9900
C1C H1CB 0.9900
C2C C3C 1.500(13)
C2C H2CA 0.9900
C2C H2CB 0.9900
C3C C4C 1.532(12)
C3C H3CA 0.9900
C3C H3CB 0.9900
C4C N2C 1.467(11)
C4C H4CA 0.9900
C4C H4CB 0.9900
N1C C7C 1.368(12)
N1C C5C 1.418(12)
N1C Ni1 1.938(14)
C5C N2C 1.355(11)
C5C C8C 1.424(11)
N2C C6C 1.355(12)
C6C C7C 1.384(12)
C6C H6CA 0.9500
C7C H7CA 0.9500
C8C N3C 1.288(11)
C8C H8CA 0.9500
C9C C11C 1.501(11)
C9C N3C 1.534(11)
C9C C20C 1.546(13)
C9C H9CA 1.0000
C10C C11C 1.368(11)
C10C C15C 1.397(11)
C10C H10C 0.9500
C11C C12C 1.408(12)
C12C C13C 1.347(11)
C12C H12C 0.9500
C13C C14C 1.389(11)
C13C H13C 0.9500
C14C C15C 1.392(13)
C14C C19C 1.400(11)
C15C C16C 1.388(11)
C16C C17C 1.350(11)
C16C H16C 0.9500
C17C C18C 1.412(12)
C17C H17C 0.9500
C18C C19C 1.322(11)
C18C H18C 0.9500
C19C H19C 0.9500
C20C H20G 0.9800
C20C H20H 0.9800
C20C H20I 0.9800
C1D C2D 1.494(12)
C1D H1DA 0.9900
C1D H1DB 0.9900
C2D C3D 1.541(13)
C2D H2DA 0.9900
C2D H2DB 0.9900
C3D C4D 1.526(12)
C3D H3DA 0.9900
C3D H3DB 0.9900
C4D N2D 1.478(11)
C4D H4DA 0.9900
C4D H4DB 0.9900
N1D C7D 1.383(12)
N1D C5D 1.389(11)
N1D Ni3 2.062(12)
C5D N2D 1.341(11)
C5D C8D 1.424(11)
N2D C6D 1.364(11)
C6D C7D 1.371(12)
C6D H6DA 0.9500
C7D H7DA 0.9500
C8D N3D 1.292(11)
C8D H8DA 0.9500
C9D C11D 1.498(11)
C9D N3D 1.505(11)
C9D C20D 1.533(12)
C9D H9DA 1.0000
C10D C11D 1.352(11)
C10D C15D 1.402(11)
C10D H10D 0.9500
C11D C12D 1.419(12)
C12D C13D 1.345(11)
C12D H12D 0.9500
C13D C14D 1.376(11)
C13D H13D 0.9500
C14D C15D 1.380(13)
C14D C19D 1.389(11)
C15D C16D 1.382(12)
C16D C17D 1.360(12)
C16D H16D 0.9500
C17D C18D 1.420(13)
C17D H17D 0.9500
C18D C19D 1.349(12)
C18D H18D 0.9500
C19D H19D 0.9500
C20D H20J 0.9800
C20D H20K 0.9800
C20D H20L 0.9800
C1E C2E 1.515(12)
C1E C1F 1.539(12)
C1E H1EA 0.9900
C1E H1EB 0.9900
C2E C3E 1.498(12)
C2E H2EA 0.9900
C2E H2EB 0.9900
C3E C4E 1.515(12)
C3E H3EA 0.9900
C3E H3EB 0.9900
C4E N2E 1.470(10)
C4E H4EA 0.9900
C4E H4EB 0.9900
N1E C7E 1.344(11)
N1E C5E 1.389(11)
N1E Ni1 2.061(11)
C5E N2E 1.362(10)
C5E C8E 1.422(11)
N2E C6E 1.360(10)
C6E C7E 1.383(11)
C6E H6EA 0.9500
C7E H7EA 0.9500
C8E N3E 1.275(10)
C8E H8EA 0.9500
C9E C11E 1.482(12)
C9E N3E 1.509(10)
C9E C20E 1.544(12)
C9E H9EA 1.0000
C10E C11E 1.348(12)
C10E C15E 1.380(12)
C10E H10E 0.9500
C11E C12E 1.436(12)
C12E C13E 1.343(12)
C12E H12E 0.9500
C13E C14E 1.404(12)
C13E H13E 0.9500
C14E C15E 1.391(14)
C14E C19E 1.394(13)
C15E C16E 1.393(13)
C16E C17E 1.366(13)
C16E H16E 0.9500
C17E C18E 1.412(13)
C17E H17E 0.9500
C18E C19E 1.354(13)
C18E H18E 0.9500
C19E H19E 0.9500
C10V C11V 1.359(13)
C10V C15V 1.392(13)
C10V H10F 0.9500
C11V C12V 1.427(13)
C12V C13V 1.345(13)
C12V H12F 0.9500
C13V C14V 1.398(13)
C13V H13F 0.9500
C14V C15V 1.385(15)
C14V C19V 1.396(13)
C15V C16V 1.389(13)
C16V C17V 1.349(13)
C16V H16F 0.9500
C17V C18V 1.417(14)
C17V H17F 0.9500
C18V C19V 1.357(13)
C18V H18F 0.9500
C19V H19F 0.9500
C20E H20M 0.9800
C20E H20N 0.9800
C20E H20O 0.9800
C1F C2F 1.493(13)
C1F H1FA 0.9900
C1F H1FB 0.9900
C2F C3F 1.523(12)
C2F H2FA 0.9900
C2F H2FB 0.9900
C3F C4F 1.525(12)
C3F H3FA 0.9900
C3F H3FB 0.9900
C4F N2F 1.462(11)
C4F H4FA 0.9900
C4F H4FB 0.9900
N1F C7F 1.375(11)
N1F C5F 1.401(11)
N1F Ni4 1.991(12)
C5F N2F 1.358(10)
C5F C8F 1.419(11)
N2F C6F 1.372(11)
C6F C7F 1.360(12)
C6F H6FA 0.9500
C7F H7FA 0.9500
C8F N3F 1.291(11)
C8F H8FA 0.9500
C9F C20F 1.497(12)
C9F C11F 1.522(11)
C9F N3F 1.532(10)
C9F H9FA 1.0000
C10F C11F 1.355(11)
C10F C15F 1.401(11)
C10F H10G 0.9500
C11F C12F 1.426(12)
C12F C13F 1.333(11)
C12F H12G 0.9500
C13F C14F 1.382(12)
C13F H13G 0.9500
C14F C15F 1.385(13)
C14F C19F 1.399(12)
C15F C16F 1.405(12)
C16F C17F 1.366(12)
C16F H16G 0.9500
C17F C18F 1.437(12)
C17F H17G 0.9500
C18F C19F 1.341(12)
C18F H18G 0.9500
C19F H19G 0.9500
C20F H20P 0.9800
C20F H20Q 0.9800
C20F H20R 0.9800
C1G C1H 1.498(14)
C1G C2G 1.522(14)
C1G H1GA 0.9900
C1G H1GB 0.9900
C2G C3G 1.525(14)
C2G H2GA 0.9900
C2G H2GB 0.9900
C3G C4G 1.567(13)
C3G H3GA 0.9900
C3G H3GB 0.9900
C4G N2G 1.450(11)
C4G H4GA 0.9900
C4G H4GB 0.9900
N1G C7G 1.368(12)
N1G C5G 1.406(11)
N1G Ni2 1.970(12)
C5G N2G 1.361(11)
C5G C8G 1.421(11)
N2G C6G 1.363(11)
C6G C7G 1.376(12)
C6G H6GA 0.9500
C7G H7GA 0.9500
C8G N3G 1.308(11)
C8G H8GA 0.9500
C9G C11G 1.468(11)
C9G C20G 1.499(12)
C9G N3G 1.528(10)
C9G H9GA 1.0000
C10G C11G 1.368(12)
C10G C15G 1.381(12)
C10G H10H 0.9500
C11G C12G 1.426(13)
C12G C13G 1.351(12)
C12G H12H 0.9500
C13G C14G 1.384(12)
C13G H13H 0.9500
C14G C19G 1.373(13)
C14G C15G 1.393(14)
C15G C16G 1.405(13)
C16G C17G 1.370(13)
C16G H16H 0.9500
C17G C18G 1.403(13)
C17G H17H 0.9500
C18G C19G 1.362(13)
C18G H18H 0.9500
C19G H19H 0.9500
C10T C11T 1.340(13)
C10T C15T 1.396(13)
C10T H10I 0.9500
C11T C12T 1.430(14)
C12T C13T 1.353(13)
C12T H12I 0.9500
C13T C14T 1.406(13)
C13T H13I 0.9500
C14T C15T 1.389(15)
C14T C19T 1.407(13)
C15T C16T 1.384(13)
C16T C17T 1.346(13)
C16T H16I 0.9500
C17T C18T 1.416(14)
C17T H17I 0.9500
C18T C19T 1.348(13)
C18T H18I 0.9500
C19T H19I 0.9500
C20G H21S 0.9800
C20G H21T 0.9800
C20G H21U 0.9800
C1H C2H 1.467(14)
C1H H1HA 0.9900
C1H H1HB 0.9900
C2H C3H 1.508(13)
C2H H2HA 0.9900
C2H H2HB 0.9900
C3H C4H 1.550(13)
C3H H3HA 0.9900
C3H H3HB 0.9900
C4H N2H 1.462(11)
C4H H4HA 0.9900
C4H H4HB 0.9900
N1H C7H 1.361(12)
N1H C5H 1.415(12)
N1H Ni3 2.068(13)
C5H N2H 1.371(10)
C5H C8H 1.410(11)
N2H C6H 1.367(11)
C6H C7H 1.369(12)
C6H H6HA 0.9500
C7H H7HA 0.9500
C8H N3H 1.282(11)
C8H H8HA 0.9500
C9H C20H 1.494(14)
C9H C11H 1.506(12)
C9H N3H 1.529(11)
C9H H9HA 1.0000
C10H C11H 1.360(12)
C10H C15H 1.406(12)
C10H H10J 0.9500
C11H C12H 1.406(12)
C12H C13H 1.361(12)
C12H H12J 0.9500
C13H C14H 1.370(12)
C13H H13J 0.9500
C14H C19H 1.365(12)
C14H C15H 1.373(14)
C15H C16H 1.421(12)
C16H C17H 1.358(12)
C16H H16J 0.9500
C17H C18H 1.433(13)
C17H H17J 0.9500
C18H C19H 1.336(12)
C18H H18J 0.9500
C19H H19J 0.9500
C20H H20S 0.9800
C20H H20T 0.9800
C20H H20U 0.9800
C1I C2I 1.521(12)
C1I C1J 1.530(12)
C1I H1IA 0.9900
C1I H1IB 0.9900
C2I C3I 1.484(13)
C2I H2IA 0.9900
C2I H2IB 0.9900
C3I C4I 1.486(12)
C3I H3IA 0.9900
C3I H3IB 0.9900
C4I N2I 1.467(11)
C4I H4IA 0.9900
C4I H4IB 0.9900
N1I C7I 1.353(12)
N1I C5I 1.396(12)
N1I Ni2 2.044(13)
C5I N2I 1.352(10)
C5I C8I 1.426(11)
N2I C6I 1.355(11)
C6I C7I 1.374(12)
C6I H6IA 0.9500
C7I H7IA 0.9500
C8I N3I 1.295(11)
C8I H8IA 0.9500
C9I C20I 1.493(12)
C9I N3I 1.521(10)
C9I C11I 1.524(11)
C9I H9IA 1.0000
C10I C11I 1.349(11)
C10I C15I 1.402(11)
C10I H10K 0.9500
C11I C12I 1.413(11)
C12I C13I 1.349(12)
C12I H12K 0.9500
C13I C14I 1.386(12)
C13I H13K 0.9500
C14I C15I 1.397(13)
C14I C19I 1.403(12)
C15I C16I 1.397(11)
C16I C17I 1.347(12)
C16I H16K 0.9500
C17I C18I 1.414(13)
C17I H17K 0.9500
C18I C19I 1.358(12)
C18I H18K 0.9500
C19I H19K 0.9500
C20I H20V 0.9800
C20I H20W 0.9800
C20I H20X 0.9800
C1J C2J 1.504(13)
C1J H1JA 0.9900
C1J H1JB 0.9900
C2J C3J 1.514(13)
C2J H2JA 0.9900
C2J H2JB 0.9900
C3J C4J 1.526(12)
C3J H3JA 0.9900
C3J H3JB 0.9900
C4J N2J 1.477(11)
C4J H4JA 0.9900
C4J H4JB 0.9900
N1J C7J 1.359(12)
N1J C5J 1.392(11)
N1J Ni4 2.006(13)
C5J N2J 1.353(10)
C5J C8J 1.416(11)
N2J C6J 1.363(12)
C6J C7J 1.372(12)
C6J H6JA 0.9500
C7J H7JA 0.9500
C8J N3J 1.298(11)
C8J H8JA 0.9500
C9J C20J 1.499(12)
C9J N3J 1.523(11)
C9J C11J 1.533(11)
C9J H9JA 1.0000
C10J C11J 1.333(11)
C10J C15J 1.424(11)
C10J H10L 0.9500
C11J C12J 1.423(11)
C12J C13J 1.375(11)
C12J H12L 0.9500
C13J C14J 1.388(11)
C13J H13L 0.9500
C14J C15J 1.375(13)
C14J C19J 1.403(11)
C15J C16J 1.422(11)
C16J C17J 1.339(11)
C16J H16L 0.9500
C17J C18J 1.436(12)
C17J H17L 0.9500
C18J C19J 1.365(12)
C18J H18L 0.9500
C19J H19L 0.9500
C20J H20Y 0.9800
C20J H20Z 0.9800
C20J H21A 0.9800
C1K C2K 1.513(14)
C1K C1L 1.563(14)
C1K H1KA 0.9900
C1K H1KB 0.9900
C2K C3K 1.563(14)
C2K H2KA 0.9900
C2K H2KB 0.9900
C3K C4K 1.497(13)
C3K H3KA 0.9900
C3K H3KB 0.9900
C4K N2K 1.471(11)
C4K H4KA 0.9900
C4K H4KB 0.9900
N1K C7K 1.375(12)
N1K C5K 1.421(11)
N1K Ni3 2.070(12)
C5K N2K 1.354(11)
C5K C8K 1.409(11)
N2K C6K 1.363(11)
C6K C7K 1.408(13)
C6K H6KA 0.9500
C7K H7KA 0.9500
C8K N3K 1.301(11)
C8K H8KA 0.9500
C9K C20K 1.509(12)
C9K C11K 1.513(12)
C9K N3K 1.533(10)
C9K H9KA 1.0000
C10K C11K 1.345(12)
C10K C15K 1.408(12)
C10K H10M 0.9500
C11K C12K 1.428(13)
C12K C13K 1.322(13)
C12K H12M 0.9500
C13K C14K 1.400(13)
C13K H13M 0.9500
C14K C15K 1.390(14)
C14K C19K 1.409(13)
C15K C16K 1.404(13)
C16K C17K 1.342(13)
C16K H16M 0.9500
C17K C18K 1.434(14)
C17K H17M 0.9500
C18K C19K 1.368(13)
C18K H18M 0.9500
C19K H19M 0.9500
C10P C11P 1.354(13)
C10P C15P 1.383(13)
C10P H10N 0.9500
C11P C12P 1.424(13)
C12P C13P 1.355(13)
C12P H12N 0.9500
C13P C14P 1.400(13)
C13P H13N 0.9500
C14P C15P 1.382(15)
C14P C19P 1.401(13)
C15P C16P 1.398(13)
C16P C17P 1.349(13)
C16P H16N 0.9500
C17P C18P 1.423(14)
C17P H17N 0.9500
C18P C19P 1.362(13)
C18P H18N 0.9500
C19P H19N 0.9500
C20K H21X 0.9800
C20K H21Y 0.9800
C20K H21Z 0.9800
C1L C2L 1.548(14)
C1L H1LA 0.9900
C1L H1LB 0.9900
C2L C3L 1.508(14)
C2L H2LA 0.9900
C2L H2LB 0.9900
C3L C4L 1.541(13)
C3L H3LA 0.9900
C3L H3LB 0.9900
C4L N2L 1.477(11)
C4L H4LA 0.9900
C4L H4LB 0.9900
N1L C7L 1.370(12)
N1L C5L 1.402(11)
N1L Ni4 2.063(13)
C5L N2L 1.344(10)
C5L C8L 1.409(11)
N2L C6L 1.367(11)
C6L C7L 1.363(12)
C6L H6LA 0.9500
C7L H7LA 0.9500
C8L N3L 1.290(11)
C8L H8LA 0.9500
C9L C11L 1.496(12)
C9L C11O 1.520(13)
C9L N3L 1.530(10)
C9L C20L 1.530(11)
C9L H9LA 1.0000
C10L C11L 1.344(12)
C10L C15L 1.412(13)
C10L H10O 0.9500
C11L C12L 1.438(13)
C12L C13L 1.354(13)
C12L H12O 0.9500
C13L C14L 1.398(13)
C13L H13O 0.9500
C14L C15L 1.391(14)
C14L C19L 1.396(13)
C15L C16L 1.393(13)
C16L C17L 1.358(13)
C16L H16O 0.9500
C17L C18L 1.425(14)
C17L H17O 0.9500
C18L C19L 1.360(13)
C18L H18O 0.9500
C19L H19O 0.9500
C10O C11O 1.346(12)
C10O C15O 1.425(12)
C10O H10P 0.9500
C11O C12O 1.432(13)
C12O C13O 1.358(13)
C12O H12P 0.9500
C13O C14O 1.409(13)
C13O H13P 0.9500
C14O C15O 1.392(14)
C14O C19O 1.399(13)
C15O C16O 1.387(13)
C16O C17O 1.354(13)
C16O H16P 0.9500
C17O C18O 1.438(14)
C17O H17P 0.9500
C18O C19O 1.355(13)
C18O H18P 0.9500
C19O H19P 0.9500
C20L H21B 0.9800
C20L H21C 0.9800
C20L H21D 0.9800
N3A Ni1 2.093(11)
N3B Ni2 2.094(11)
N3C Ni1 2.185(13)
N3D Ni3 2.147(13)
N3E Ni1 2.212(11)
N3F Ni4 2.138(11)
N3G Ni2 2.079(12)
N3H Ni3 2.085(13)
N3I Ni2 2.071(13)
N3J Ni4 2.118(13)
N3K Ni3 2.124(11)
N3L Ni4 2.125(11)
S1 O1 1.365(11)
S1 O2 1.433(11)
S1 O3 1.479(14)
S1 C21 1.622(16)
C21 F1 1.28(2)
C21 F2 1.36(2)
C21 F3 1.37(2)

loop_
_platon_squeeze_void_nr
_platon_squeeze_void_average_x
_platon_squeeze_void_average_y
_platon_squeeze_void_average_z
_platon_squeeze_void_volume
_platon_squeeze_void_count_electrons
_platon_squeeze_void_content
1 0.250 -0.114 1.019 2958 513 ' '
2 0.734 0.469 0.585 9 2 ' '
3 0.816 0.660 0.603 26 7 ' '
